data_4342658
loop_
_publ_author_name
'Rinck, Julia'
'Lan, Yanhua'
'Anson, Christopher E.'
'Powell, Annie K.'

_publ_section_title
;
 [In Process Citation].
;
_journal_issue 7
_journal_name_full 'Inorganic chemistry'
_journal_page_first 3107
_journal_page_last 3117
_journal_paper_doi 10.1021/ic502930p
_journal_volume 54
_journal_year 2015
_chemical_formula_moiety '(C82 H161.1 Cr4 N8.7 Nd4 O37.1), (C2 H3 N), 7(C H2 Cl2)'
_chemical_formula_sum 'C91 H178.1 Cl14 Cr4 N9.7 Nd4 O37.1'
_chemical_formula_weight 3283.19
_chemical_name_systematic
; 
 ? 
;
_space_group_IT_number 2
_symmetry_cell_setting triclinic
_symmetry_space_group_name_Hall '-P 1'
_symmetry_space_group_name_H-M 'P -1'
_atom_sites_solution_hydrogens geom
_atom_sites_solution_primary direct
_atom_sites_solution_secondary difmap
_audit_creation_method SHELXL-97
_cell_angle_alpha 79.574(1)
_cell_angle_beta 81.920(1)
_cell_angle_gamma 72.457(1)
_cell_formula_units_Z 2
_cell_length_a 15.6412(12)
_cell_length_b 16.3490(12)
_cell_length_c 29.309(2)
_cell_measurement_reflns_used 15880
_cell_measurement_temperature 100(2)
_cell_measurement_theta_max 28.01
_cell_measurement_theta_min 2.50
_cell_volume 6998.6(9)
_computing_cell_refinement 'SMART-NT 5.6 (Bruker AXS Inc., 2005)'
_computing_data_collection 'SMART-NT 5.6 (Bruker AXS Inc., 2005)'
_computing_data_reduction 'SAINT+ 6.45 (Bruker AXS Inc., 2003)'
_computing_molecular_graphics 'Diamond 2.1 (Crystal Impact, 1998)'
_computing_publication_material 'SHELXTL 6.14 (BrukerAXS Inc., 2003)'
_computing_structure_refinement 'SHELXTL 6.14 (BrukerAXS Inc., 2003)'
_computing_structure_solution 'SHELXTL 6.14 (BrukerAXS Inc., 2003)'
_diffrn_ambient_temperature 100(2)
_diffrn_detector_area_resol_mean 8.333
_diffrn_measured_fraction_theta_full 0.993
_diffrn_measured_fraction_theta_max 0.886
_diffrn_measurement_device_type 'Bruker SMART Apex'
_diffrn_measurement_method 'CCD area detector'
_diffrn_radiation_monochromator graphite
_diffrn_radiation_source 'rotating anode'
_diffrn_radiation_type MoK\a
_diffrn_radiation_wavelength 0.71073
_diffrn_reflns_av_R_equivalents 0.0253
_diffrn_reflns_av_sigmaI/netI 0.0395
_diffrn_reflns_limit_h_max 20
_diffrn_reflns_limit_h_min -19
_diffrn_reflns_limit_k_max 21
_diffrn_reflns_limit_k_min -20
_diffrn_reflns_limit_l_max 38
_diffrn_reflns_limit_l_min 0
_diffrn_reflns_number 53448
_diffrn_reflns_theta_full 25.00
_diffrn_reflns_theta_max 28.07
_diffrn_reflns_theta_min 1.32
_exptl_absorpt_coefficient_mu 2.091
_exptl_absorpt_correction_T_max 0.853
_exptl_absorpt_correction_T_min 0.482
_exptl_absorpt_correction_type multi-scan
_exptl_absorpt_process_details 'SADABS 2.10 (Bruker AXS Inc., 2005)'
_exptl_crystal_colour pink
_exptl_crystal_density_diffrn 1.558
_exptl_crystal_density_method 'not measured'
_exptl_crystal_description block
_exptl_crystal_F_000 3326
_exptl_crystal_size_max 0.39
_exptl_crystal_size_mid 0.32
_exptl_crystal_size_min 0.17
_platon_squeeze_details
;
Spek, A.L. (2003), J.Appl.Cryst. 36, 7-13
;
_refine_diff_density_max 2.554
_refine_diff_density_min -2.577
_refine_diff_density_rms 0.169
_refine_ls_extinction_method none
_refine_ls_goodness_of_fit_ref 1.064
_refine_ls_hydrogen_treatment constr
_refine_ls_matrix_type full
_refine_ls_number_parameters 1276
_refine_ls_number_reflns 30155
_refine_ls_number_restraints 88
_refine_ls_restrained_S_all 1.068
_refine_ls_R_factor_all 0.0704
_refine_ls_R_factor_gt 0.0603
_refine_ls_shift/su_max 0.002
_refine_ls_shift/su_mean 0.000
_refine_ls_structure_factor_coef Fsqd
_refine_ls_weighting_details 'calc w=1/[\s^2^(Fo^2^)+(0.0737P)^2^+44.9200P] where P=(Fo^2^+2Fc^2^)/3'
_refine_ls_weighting_scheme calc
_refine_ls_wR_factor_gt 0.1528
_refine_ls_wR_factor_ref 0.1581
_reflns_number_gt 24722
_reflns_number_total 30155
_reflns_threshold_expression >2sigma(I)
_cod_data_source_file ic502930p_si_002.cif
_cod_data_source_block jr858ns
_cod_depositor_comments 'Adding full bibliography for 4342656--4342666.cif.'
_cod_original_cell_volume 6998.7(9)
_cod_database_code 4342658

loop_
_symmetry_equiv_pos_as_xyz
'x, y, z'
'-x, -y, -z'

loop_
_atom_site_label
_atom_site_type_symbol
_atom_site_fract_x
_atom_site_fract_y
_atom_site_fract_z
_atom_site_U_iso_or_equiv
_atom_site_adp_type
_atom_site_occupancy
_atom_site_symmetry_multiplicity
_atom_site_calc_flag
_atom_site_refinement_flags
_atom_site_disorder_assembly
_atom_site_disorder_group
Nd1 Nd 0.30016(2) -0.48307(2) 0.224049(10) 0.02139(8) Uani 1 1 d DU . .
Nd2 Nd 0.290426(18) -0.622871(18) 0.370152(10) 0.01509(7) Uani 1 1 d . . .
Nd3 Nd 0.107705(19) -0.763397(18) 0.339245(10) 0.01711(7) Uani 1 1 d DU . .
Nd4 Nd 0.115005(19) -0.62535(2) 0.191533(10) 0.01863(7) Uani 1 1 d DU . .
Cr1 Cr 0.38471(6) -0.45476(6) 0.32100(3) 0.01799(18) Uani 1 1 d . A .
Cr2 Cr 0.22011(5) -0.79579(5) 0.43637(3) 0.01362(16) Uani 1 1 d . . .
Cr3 Cr -0.01158(6) -0.76296(6) 0.24703(3) 0.01699(18) Uani 1 1 d U . .
Cr4 Cr 0.20943(7) -0.47352(7) 0.11953(3) 0.0245(2) Uani 1 1 d U . .
O1 O 0.2779(3) -0.4869(3) 0.31051(13) 0.0221(8) Uani 1 1 d D A .
H1 H 0.2221 -0.4409 0.3189 0.027 Uiso 1 1 calc R . .
O2 O 0.2484(2) -0.7623(2) 0.36921(12) 0.0164(7) Uani 1 1 d . A .
H2 H 0.3012 -0.8072 0.3568 0.020 Uiso 1 1 calc R . .
O3A O 0.0238(7) -0.6700(6) 0.2679(3) 0.013(2) Uiso 0.60 1 d PDU A 1
H3 H -0.0291 -0.6216 0.2769 0.016 Uiso 0.60 1 calc PR A 1
N11B N 0.0061(9) -0.6566(8) 0.2694(4) 0.008(3) Uiso 0.40 1 d PDU A 2
N12B N -0.0628(5) -0.6055(5) 0.2789(3) 0.0044(17) Uiso 0.40 1 d PDU A 2
N13B N -0.1291(7) -0.5541(7) 0.2885(4) 0.017(2) Uiso 0.40 1 d PDU A 2
N21A N 0.2715(8) -0.5827(9) 0.1625(5) 0.023(4) Uiso 0.50 1 d PDU A 1
N22A N 0.3333(5) -0.6293(5) 0.1450(3) 0.0088(15) Uiso 0.50 1 d PDU A 1
N23A N 0.3928(6) -0.6761(6) 0.1276(3) 0.0183(18) Uiso 0.50 1 d PDU A 1
O4B O 0.2592(7) -0.5720(7) 0.1688(4) 0.017(3) Uiso 0.50 1 d PDU A 2
H4 H 0.3125 -0.6170 0.1568 0.021 Uiso 0.50 1 calc PR A 2
N1 N 0.5185(4) -0.4540(4) 0.32556(18) 0.0277(11) Uani 1 1 d . . .
C1A C 0.5439(9) -0.4191(9) 0.2732(5) 0.028(3) Uiso 0.48 1 d P A 1
H1A1 H 0.5152 -0.3558 0.2667 0.034 Uiso 0.48 1 calc PR A 1
H1A2 H 0.6099 -0.4296 0.2673 0.034 Uiso 0.48 1 calc PR A 1
C1B C 0.5735(8) -0.4805(8) 0.2816(4) 0.026(2) Uiso 0.52 1 d P A 2
H1B1 H 0.6062 -0.5430 0.2870 0.031 Uiso 0.52 1 calc PR A 2
H1B2 H 0.6185 -0.4475 0.2725 0.031 Uiso 0.52 1 calc PR A 2
C2 C 0.5133(4) -0.4632(5) 0.2426(2) 0.0316(14) Uani 1 1 d . . .
H2A H 0.5075 -0.4270 0.2116 0.038 Uiso 0.48 1 calc PR A 1
H2B H 0.5597 -0.5186 0.2386 0.038 Uiso 0.48 1 calc PR A 1
H2C H 0.5015 -0.4021 0.2275 0.038 Uiso 0.52 1 d PR A 2
H2D H 0.5445 -0.5005 0.2187 0.038 Uiso 0.52 1 d PR A 2
O5 O 0.4303(3) -0.4809(3) 0.25865(14) 0.0278(9) Uani 1 1 d . A .
C3A C 0.5658(9) -0.5374(8) 0.3415(5) 0.026(3) Uiso 0.48 1 d P A 1
H3A1 H 0.6072 -0.5350 0.3635 0.031 Uiso 0.48 1 calc PR A 1
H3A2 H 0.6033 -0.5633 0.3147 0.031 Uiso 0.48 1 calc PR A 1
C3B C 0.5487(8) -0.5314(7) 0.3671(4) 0.023(2) Uiso 0.52 1 d P A 2
H3B1 H 0.6151 -0.5544 0.3644 0.027 Uiso 0.52 1 calc PR A 2
H3B2 H 0.5293 -0.5093 0.3973 0.027 Uiso 0.52 1 calc PR A 2
C4 C 0.5103(5) -0.5980(6) 0.3657(3) 0.061(3) Uani 1 1 d . . .
H4A H 0.5419 -0.6577 0.3594 0.073 Uiso 0.48 1 calc PR A 1
H4B H 0.5054 -0.5983 0.3998 0.073 Uiso 0.48 1 calc PR A 1
H4C H 0.5060 -0.6288 0.3979 0.073 Uiso 0.52 1 d PR A 2
H4D H 0.5517 -0.6399 0.3463 0.073 Uiso 0.52 1 d PR A 2
O6 O 0.4245(3) -0.5735(3) 0.35083(14) 0.0218(8) Uani 1 1 d . A .
C5 C 0.5236(5) -0.3787(5) 0.3446(3) 0.047(2) Uani 1 1 d . A .
H5A H 0.4848 -0.3759 0.3744 0.056 Uiso 1 1 calc R . .
H5B H 0.4961 -0.3263 0.3230 0.056 Uiso 1 1 calc R . .
C6 C 0.6131(5) -0.3718(5) 0.3538(3) 0.0380(17) Uani 1 1 d . . .
H6A H 0.6425 -0.4247 0.3746 0.046 Uiso 1 1 calc R A .
H6B H 0.6515 -0.3705 0.3240 0.046 Uiso 1 1 calc R . .
C7 C 0.6092(7) -0.2958(8) 0.3749(6) 0.110(6) Uani 1 1 d . A .
H7A H 0.5711 -0.2982 0.4048 0.132 Uiso 1 1 calc R . .
H7B H 0.5779 -0.2435 0.3543 0.132 Uiso 1 1 calc R . .
C8 C 0.6949(6) -0.2835(6) 0.3842(4) 0.054(2) Uani 1 1 d . . .
H8A H 0.6819 -0.2374 0.4035 0.081 Uiso 1 1 calc R A .
H8B H 0.7279 -0.2675 0.3547 0.081 Uiso 1 1 calc R . .
H8C H 0.7314 -0.3377 0.4007 0.081 Uiso 1 1 calc R . .
N2 N 0.1617(3) -0.8016(3) 0.50600(16) 0.0177(9) Uani 1 1 d . A .
C9 C 0.1398(4) -0.7104(4) 0.5171(2) 0.0229(12) Uani 1 1 d . . .
H9A H 0.1440 -0.7121 0.5507 0.027 Uiso 1 1 calc R A .
H9B H 0.0776 -0.6778 0.5100 0.027 Uiso 1 1 calc R . .
C10 C 0.2059(4) -0.6654(4) 0.4882(2) 0.0217(11) Uani 1 1 d . A .
H10A H 0.1859 -0.6029 0.4910 0.026 Uiso 1 1 calc R . .
H10B H 0.2662 -0.6907 0.4997 0.026 Uiso 1 1 calc R . .
O7 O 0.2102(2) -0.6762(2) 0.44139(13) 0.0165(7) Uani 1 1 d . A .
C11 C 0.0775(4) -0.8259(4) 0.5043(2) 0.0250(12) Uani 1 1 d . . .
H11A H 0.0361 -0.8120 0.5325 0.030 Uiso 1 1 calc R A .
H11B H 0.0922 -0.8890 0.5037 0.030 Uiso 1 1 calc R . .
C12 C 0.0317(4) -0.7759(5) 0.4608(2) 0.0292(14) Uani 1 1 d . A .
H12A H -0.0114 -0.8048 0.4541 0.035 Uiso 1 1 calc R . .
H12B H -0.0023 -0.7163 0.4664 0.035 Uiso 1 1 calc R . .
O8 O 0.0964(2) -0.7725(3) 0.42250(13) 0.0187(8) Uani 1 1 d . A .
C13 C 0.2221(4) -0.8650(4) 0.5399(2) 0.0237(12) Uani 1 1 d . . .
H13A H 0.2754 -0.8444 0.5402 0.028 Uiso 1 1 calc R A .
H13B H 0.2437 -0.9213 0.5280 0.028 Uiso 1 1 calc R . .
C14 C 0.1814(4) -0.8806(4) 0.5902(2) 0.0254(12) Uani 1 1 d . A .
H14A H 0.1314 -0.9065 0.5912 0.031 Uiso 1 1 calc R . .
H14B H 0.1569 -0.8247 0.6025 0.031 Uiso 1 1 calc R . .
C15 C 0.2546(5) -0.9423(5) 0.6205(2) 0.0341(15) Uani 1 1 d . . .
H15A H 0.2745 -0.9998 0.6099 0.041 Uiso 1 1 calc R A .
H15B H 0.3073 -0.9192 0.6164 0.041 Uiso 1 1 calc R . .
C16 C 0.2199(6) -0.9525(6) 0.6721(3) 0.050(2) Uani 1 1 d . A .
H16A H 0.2678 -0.9921 0.6903 0.075 Uiso 1 1 calc R . .
H16B H 0.1682 -0.9760 0.6762 0.075 Uiso 1 1 calc R . .
H16C H 0.2014 -0.8958 0.6828 0.075 Uiso 1 1 calc R . .
N3 N -0.0169(4) -0.8750(3) 0.22349(18) 0.0256(11) Uani 1 1 d . . .
C17 C 0.0177(4) -0.9467(4) 0.2621(2) 0.0297(14) Uani 1 1 d . A .
H17A H 0.0369 -1.0032 0.2503 0.036 Uiso 1 1 calc R . .
H17B H -0.0307 -0.9483 0.2876 0.036 Uiso 1 1 calc R . .
C18 C 0.0977(5) -0.9309(4) 0.2804(3) 0.0310(14) Uani 1 1 d . . .
H18A H 0.1112 -0.9686 0.3105 0.037 Uiso 1 1 calc R A .
H18B H 0.1517 -0.9455 0.2579 0.037 Uiso 1 1 calc R . .
O9 O 0.0769(3) -0.8429(2) 0.28642(13) 0.0188(8) Uani 1 1 d . A .
C19 C 0.0461(5) -0.8839(4) 0.1791(2) 0.0328(14) Uani 1 1 d . A .
H19A H 0.1039 -0.9275 0.1861 0.039 Uiso 1 1 calc R . .
H19B H 0.0191 -0.9043 0.1563 0.039 Uiso 1 1 calc R . .
C20 C 0.0630(6) -0.7985(5) 0.1584(3) 0.0451(19) Uani 1 1 d . . .
H20A H 0.1164 -0.8082 0.1353 0.054 Uiso 1 1 calc R A .
H20B H 0.0105 -0.7608 0.1421 0.054 Uiso 1 1 calc R . .
O10 O 0.0778(3) -0.7575(3) 0.19413(13) 0.0204(8) Uani 1 1 d . A .
C21 C -0.1125(4) -0.8702(5) 0.2158(3) 0.0330(15) Uani 1 1 d . . .
H21A H -0.1522 -0.8512 0.2435 0.040 Uiso 1 1 calc R . .
H21B H -0.1312 -0.8245 0.1890 0.040 Uiso 1 1 calc R . .
C22 C -0.1296(5) -0.9510(5) 0.2067(3) 0.0384(16) Uani 1 1 d . . .
H22A H -0.1115 -0.9980 0.2331 0.046 Uiso 1 1 calc R . .
H22B H -0.0929 -0.9699 0.1781 0.046 Uiso 1 1 calc R . .
C23 C -0.2305(5) -0.9340(6) 0.2010(3) 0.0462(19) Uani 1 1 d . . .
H23A H -0.2478 -0.8884 0.1740 0.055 Uiso 1 1 calc R . .
H23B H -0.2670 -0.9129 0.2292 0.055 Uiso 1 1 calc R . .
C24 C -0.2505(7) -1.0175(7) 0.1935(4) 0.068(3) Uani 1 1 d . . .
H24A H -0.3145 -1.0046 0.1892 0.102 Uiso 1 1 calc R . .
H24B H -0.2356 -1.0620 0.2207 0.102 Uiso 1 1 calc R . .
H24C H -0.2141 -1.0387 0.1657 0.102 Uiso 1 1 calc R . .
N4 N 0.1326(4) -0.3583(4) 0.0817(2) 0.0351(14) Uani 1 1 d . . .
C25 C 0.0450(6) -0.3765(6) 0.0805(3) 0.049(2) Uani 1 1 d . A .
H25A H 0.0509 -0.4128 0.0560 0.059 Uiso 1 1 calc R . .
H25B H -0.0021 -0.3214 0.0728 0.059 Uiso 1 1 calc R . .
C26 C 0.0177(5) -0.4227(5) 0.1268(3) 0.0436(19) Uani 1 1 d . . .
H26A H -0.0062 -0.3808 0.1492 0.052 Uiso 1 1 calc R A .
H26B H -0.0306 -0.4482 0.1234 0.052 Uiso 1 1 calc R . .
O11 O 0.0925(3) -0.4890(3) 0.14395(15) 0.0274(9) Uani 1 1 d . A .
C27 C 0.1200(6) -0.2878(5) 0.1102(3) 0.048(2) Uani 1 1 d . A .
H27A H 0.0606 -0.2780 0.1286 0.057 Uiso 1 1 calc R . .
H27B H 0.1214 -0.2332 0.0894 0.057 Uiso 1 1 calc R . .
C28 C 0.1932(6) -0.3117(5) 0.1426(3) 0.0455(19) Uani 1 1 d . . .
H28A H 0.2502 -0.3055 0.1249 0.055 Uiso 1 1 calc R A .
H28B H 0.1766 -0.2723 0.1664 0.055 Uiso 1 1 calc R . .
O12 O 0.2055(3) -0.3985(3) 0.16471(15) 0.0258(9) Uani 1 1 d . A .
C29 C 0.1761(6) -0.3375(6) 0.0345(3) 0.053(2) Uani 1 1 d . . .
H29A H 0.1965 -0.3908 0.0197 0.064 Uiso 1 1 calc R . .
H29B H 0.2302 -0.3204 0.0377 0.064 Uiso 1 1 calc R . .
C30 C 0.1167(7) -0.2653(7) 0.0017(3) 0.063(3) Uani 1 1 d . . .
H30A H 0.0703 -0.2869 -0.0080 0.076 Uiso 1 1 calc R . .
H30B H 0.0856 -0.2154 0.0184 0.076 Uiso 1 1 calc R . .
C31 C 0.1734(9) -0.2360(8) -0.0412(4) 0.086(4) Uani 1 1 d . . .
H31A H 0.2066 -0.2865 -0.0571 0.103 Uiso 1 1 calc R . .
H31B H 0.2181 -0.2122 -0.0315 0.103 Uiso 1 1 calc R . .
C32 C 0.1138(12) -0.1659(10) -0.0756(4) 0.122(6) Uani 1 1 d . . .
H32A H 0.1516 -0.1504 -0.1035 0.182 Uiso 1 1 calc R . .
H32B H 0.0840 -0.1143 -0.0607 0.182 Uiso 1 1 calc R . .
H32C H 0.0683 -0.1887 -0.0845 0.182 Uiso 1 1 calc R . .
O13 O 0.3488(3) -0.3279(3) 0.29414(15) 0.0258(9) Uani 1 1 d . . .
O14 O 0.2816(3) -0.3322(3) 0.23285(17) 0.0351(11) Uani 1 1 d . A .
C33 C 0.3176(4) -0.2948(4) 0.2558(2) 0.0255(13) Uani 1 1 d . A .
C34 C 0.3203(5) -0.2026(4) 0.2349(2) 0.0286(13) Uani 1 1 d . . .
C35 C 0.3683(6) -0.2051(5) 0.1858(3) 0.048(2) Uani 1 1 d . A .
H35A H 0.3359 -0.2274 0.1669 0.071 Uiso 1 1 calc R . .
H35B H 0.4300 -0.2430 0.1874 0.071 Uiso 1 1 calc R . .
H35C H 0.3697 -0.1464 0.1716 0.071 Uiso 1 1 calc R . .
C36 C 0.2236(6) -0.1438(5) 0.2319(3) 0.053(2) Uani 1 1 d . A .
H36A H 0.1924 -0.1655 0.2121 0.080 Uiso 1 1 calc R . .
H36B H 0.2248 -0.0847 0.2186 0.080 Uiso 1 1 calc R . .
H36C H 0.1917 -0.1436 0.2632 0.080 Uiso 1 1 calc R . .
C37 C 0.3702(7) -0.1662(5) 0.2643(3) 0.051(2) Uani 1 1 d . A .
H37A H 0.3697 -0.1070 0.2503 0.077 Uiso 1 1 calc R . .
H37B H 0.4326 -0.2028 0.2655 0.077 Uiso 1 1 calc R . .
H37C H 0.3403 -0.1658 0.2960 0.077 Uiso 1 1 calc R . .
O15 O 0.3414(3) -0.4157(3) 0.38330(14) 0.0227(8) Uani 1 1 d . . .
O16 O 0.2803(3) -0.5181(3) 0.42221(15) 0.0294(10) Uani 1 1 d . A .
C38 C 0.3082(4) -0.4541(4) 0.4200(2) 0.0213(11) Uani 1 1 d . A .
C39 C 0.2988(5) -0.4156(4) 0.4657(2) 0.0292(14) Uani 1 1 d . . .
C40 C 0.3552(5) -0.3526(5) 0.4615(2) 0.0376(16) Uani 1 1 d . A .
H40A H 0.4193 -0.3843 0.4580 0.056 Uiso 1 1 calc R . .
H40B H 0.3424 -0.3248 0.4896 0.056 Uiso 1 1 calc R . .
H40C H 0.3402 -0.3082 0.4342 0.056 Uiso 1 1 calc R . .
C41 C 0.1990(6) -0.3668(7) 0.4742(3) 0.062(3) Uani 1 1 d . A .
H41A H 0.1818 -0.3196 0.4484 0.094 Uiso 1 1 calc R . .
H41B H 0.1888 -0.3427 0.5034 0.094 Uiso 1 1 calc R . .
H41C H 0.1625 -0.4069 0.4762 0.094 Uiso 1 1 calc R . .
C42 C 0.3244(8) -0.4880(6) 0.5058(3) 0.059(3) Uani 1 1 d . A .
H42A H 0.3886 -0.5186 0.5011 0.089 Uiso 1 1 calc R . .
H42B H 0.2888 -0.5287 0.5073 0.089 Uiso 1 1 calc R . .
H42C H 0.3124 -0.4637 0.5351 0.089 Uiso 1 1 calc R . .
O17 O 0.3455(2) -0.8329(2) 0.45544(13) 0.0171(8) Uani 1 1 d . A .
O18 O 0.4032(3) -0.7269(3) 0.41686(15) 0.0243(9) Uani 1 1 d . A .
C43 C 0.4059(4) -0.7920(3) 0.4470(2) 0.0185(11) Uani 1 1 d . . .
C44 C 0.4883(4) -0.8291(4) 0.4748(2) 0.0240(12) Uani 1 1 d . A .
C45 C 0.4707(4) -0.8883(5) 0.5194(2) 0.0323(14) Uani 1 1 d . . .
H45A H 0.4536 -0.9367 0.5116 0.048 Uiso 1 1 calc R A .
H45B H 0.4218 -0.8554 0.5395 0.048 Uiso 1 1 calc R . .
H45C H 0.5254 -0.9109 0.5358 0.048 Uiso 1 1 calc R . .
C46 C 0.5627(4) -0.8809(5) 0.4424(2) 0.0356(16) Uani 1 1 d . . .
H46A H 0.5443 -0.9289 0.4351 0.053 Uiso 1 1 calc R A .
H46B H 0.6185 -0.9040 0.4579 0.053 Uiso 1 1 calc R . .
H46C H 0.5729 -0.8427 0.4136 0.053 Uiso 1 1 calc R . .
C47 C 0.5173(6) -0.7550(5) 0.4871(3) 0.048(2) Uani 1 1 d . . .
H47A H 0.5708 -0.7789 0.5044 0.072 Uiso 1 1 calc R A .
H47B H 0.4683 -0.7203 0.5064 0.072 Uiso 1 1 calc R . .
H47C H 0.5313 -0.7183 0.4584 0.072 Uiso 1 1 calc R . .
O19 O 0.2340(3) -0.9218(2) 0.43697(14) 0.0192(8) Uani 1 1 d . A .
O20 O 0.1732(3) -0.9157(3) 0.37110(14) 0.0223(8) Uani 1 1 d . A .
C48 C 0.2015(4) -0.9544(3) 0.40879(19) 0.0171(10) Uani 1 1 d . . .
C49 C 0.1971(4) -1.0485(4) 0.4244(2) 0.0244(12) Uani 1 1 d . A .
C50 C 0.2417(5) -1.1025(4) 0.3855(2) 0.0335(15) Uani 1 1 d . . .
H50A H 0.2391 -1.1624 0.3954 0.050 Uiso 1 1 calc R A .
H50B H 0.3047 -1.1020 0.3786 0.050 Uiso 1 1 calc R . .
H50C H 0.2098 -1.0779 0.3574 0.050 Uiso 1 1 calc R . .
C51 C 0.2437(6) -1.0890(4) 0.4686(3) 0.045(2) Uani 1 1 d . . .
H51A H 0.2156 -1.0539 0.4934 0.068 Uiso 1 1 calc R A .
H51B H 0.3076 -1.0914 0.4627 0.068 Uiso 1 1 calc R . .
H51C H 0.2379 -1.1478 0.4782 0.068 Uiso 1 1 calc R . .
C52 C 0.0963(5) -1.0438(5) 0.4328(3) 0.0449(19) Uani 1 1 d . . .
H52A H 0.0680 -1.0097 0.4580 0.067 Uiso 1 1 calc R A .
H52B H 0.0898 -1.1025 0.4414 0.067 Uiso 1 1 calc R . .
H52C H 0.0671 -1.0161 0.4042 0.067 Uiso 1 1 calc R . .
O21 O -0.1087(3) -0.7706(3) 0.29817(14) 0.0222(8) Uani 1 1 d . A .
O22 O -0.0466(3) -0.7640(3) 0.36129(14) 0.0259(9) Uani 1 1 d . A .
C53 C -0.1083(4) -0.7729(4) 0.3413(2) 0.0252(13) Uani 1 1 d . . .
C54 C -0.1904(4) -0.7910(5) 0.3729(2) 0.0321(15) Uani 1 1 d . A .
C55 C -0.2228(5) -0.7244(7) 0.4063(3) 0.058(2) Uani 1 1 d . . .
H55A H -0.2441 -0.6663 0.3886 0.087 Uiso 1 1 calc R A .
H55B H -0.1730 -0.7264 0.4238 0.087 Uiso 1 1 calc R . .
H55C H -0.2722 -0.7375 0.4281 0.087 Uiso 1 1 calc R . .
C56 C -0.2647(5) -0.7875(7) 0.3434(3) 0.051(2) Uani 1 1 d . . .
H56A H -0.2863 -0.7288 0.3266 0.076 Uiso 1 1 calc R A .
H56B H -0.3146 -0.8030 0.3636 0.076 Uiso 1 1 calc R . .
H56C H -0.2408 -0.8286 0.3210 0.076 Uiso 1 1 calc R . .
C57 C -0.1554(6) -0.8837(6) 0.4006(3) 0.051(2) Uani 1 1 d . . .
H57A H -0.2051 -0.8988 0.4213 0.077 Uiso 1 1 calc R A .
H57B H -0.1075 -0.8849 0.4191 0.077 Uiso 1 1 calc R . .
H57C H -0.1317 -0.9258 0.3787 0.077 Uiso 1 1 calc R . .
O23 O -0.1080(3) -0.6846(3) 0.20893(15) 0.0256(9) Uani 1 1 d . A .
O24 O -0.0409(3) -0.5841(3) 0.17223(15) 0.0267(9) Uani 1 1 d . A .
C58 C -0.1051(4) -0.6171(4) 0.1808(2) 0.0258(13) Uani 1 1 d D . .
C59A C -0.1820(8) -0.5823(8) 0.1464(4) 0.022(3) Uiso 0.47 1 d PD A 1
C60A C -0.2503(10) -0.6325(10) 0.1572(6) 0.036(3) Uiso 0.47 1 d PD A 1
H60A H -0.2962 -0.6094 0.1350 0.055 Uiso 0.47 1 calc PR A 1
H60B H -0.2788 -0.6272 0.1889 0.055 Uiso 0.47 1 calc PR A 1
H60C H -0.2203 -0.6937 0.1548 0.055 Uiso 0.47 1 calc PR A 1
C61A C -0.2224(17) -0.4885(11) 0.1511(9) 0.074(7) Uiso 0.47 1 d PD A 1
H61A H -0.2715 -0.4631 0.1308 0.111 Uiso 0.47 1 calc PR A 1
H61B H -0.1761 -0.4579 0.1420 0.111 Uiso 0.47 1 calc PR A 1
H61C H -0.2460 -0.4830 0.1835 0.111 Uiso 0.47 1 calc PR A 1
C62A C -0.1434(13) -0.5818(13) 0.0966(5) 0.049(4) Uiso 0.47 1 d PD A 1
H62A H -0.1924 -0.5609 0.0762 0.073 Uiso 0.47 1 calc PR A 1
H62B H -0.1083 -0.6408 0.0917 0.073 Uiso 0.47 1 calc PR A 1
H62C H -0.1043 -0.5435 0.0894 0.073 Uiso 0.47 1 calc PR A 1
C59B C -0.1960(7) -0.5635(7) 0.1593(4) 0.024(3) Uiso 0.53 1 d PD A 2
C60B C -0.2667(9) -0.6099(9) 0.1730(5) 0.035(3) Uiso 0.53 1 d PD A 2
H60D H -0.3227 -0.5746 0.1597 0.053 Uiso 0.53 1 calc PR A 2
H60E H -0.2774 -0.6199 0.2070 0.053 Uiso 0.53 1 calc PR A 2
H60F H -0.2465 -0.6657 0.1612 0.053 Uiso 0.53 1 calc PR A 2
C61B C -0.2308(10) -0.4758(8) 0.1733(6) 0.042(3) Uiso 0.53 1 d PD A 2
H61D H -0.2875 -0.4451 0.1595 0.062 Uiso 0.53 1 calc PR A 2
H61E H -0.1866 -0.4433 0.1623 0.062 Uiso 0.53 1 calc PR A 2
H61F H -0.2413 -0.4811 0.2073 0.062 Uiso 0.53 1 calc PR A 2
C62B C -0.1728(13) -0.5512(12) 0.1077(5) 0.053(4) Uiso 0.53 1 d PD A 2
H62D H -0.2269 -0.5179 0.0922 0.079 Uiso 0.53 1 calc PR A 2
H62E H -0.1491 -0.6079 0.0971 0.079 Uiso 0.53 1 calc PR A 2
H62F H -0.1272 -0.5196 0.1001 0.079 Uiso 0.53 1 calc PR A 2
O25 O 0.2150(3) -0.5455(3) 0.07041(15) 0.0316(10) Uani 1 1 d . A .
O26 O 0.1678(3) -0.6564(3) 0.11249(14) 0.0282(9) Uani 1 1 d . A .
C63 C 0.1935(4) -0.6155(4) 0.0750(2) 0.0274(13) Uani 1 1 d . . .
C64 C 0.1981(6) -0.6529(6) 0.0291(3) 0.0455(19) Uani 1 1 d . A .
C65 C 0.1119(8) -0.5957(11) 0.0054(4) 0.097(5) Uani 1 1 d . . .
H65A H 0.1107 -0.6153 -0.0241 0.146 Uiso 1 1 calc R A .
H65B H 0.1127 -0.5349 -0.0006 0.146 Uiso 1 1 calc R . .
H65C H 0.0582 -0.6009 0.0261 0.146 Uiso 1 1 calc R . .
C66 C 0.2764(7) -0.6360(8) -0.0039(3) 0.065(3) Uani 1 1 d . . .
H66A H 0.2788 -0.6594 -0.0327 0.097 Uiso 1 1 calc R A .
H66B H 0.3326 -0.6642 0.0107 0.097 Uiso 1 1 calc R . .
H66C H 0.2685 -0.5734 -0.0111 0.097 Uiso 1 1 calc R . .
C67 C 0.2001(15) -0.7465(9) 0.0391(4) 0.154(9) Uani 1 1 d . . .
H67A H 0.2034 -0.7684 0.0097 0.231 Uiso 1 1 calc R A .
H67B H 0.1452 -0.7525 0.0585 0.231 Uiso 1 1 calc R . .
H67C H 0.2529 -0.7799 0.0557 0.231 Uiso 1 1 calc R . .
O27 O 0.3279(3) -0.4561(3) 0.09095(15) 0.0344(11) Uani 1 1 d . A .
O28 O 0.3996(3) -0.4669(3) 0.15405(16) 0.0347(11) Uani 1 1 d . A .
C68 C 0.3938(4) -0.4520(5) 0.1110(2) 0.0308(14) Uani 1 1 d . . .
C69 C 0.4728(5) -0.4287(6) 0.0787(3) 0.0420(18) Uani 1 1 d . A .
C70 C 0.4444(7) -0.3825(9) 0.0327(3) 0.087(4) Uani 1 1 d . . .
H70A H 0.3943 -0.3304 0.0369 0.130 Uiso 1 1 calc R A .
H70B H 0.4249 -0.4206 0.0168 0.130 Uiso 1 1 calc R . .
H70C H 0.4950 -0.3656 0.0139 0.130 Uiso 1 1 calc R . .
C71 C 0.5429(7) -0.5176(9) 0.0737(5) 0.097(4) Uani 1 1 d . . .
H71A H 0.5960 -0.5084 0.0538 0.145 Uiso 1 1 calc R A .
H71B H 0.5163 -0.5531 0.0596 0.145 Uiso 1 1 calc R . .
H71C H 0.5607 -0.5474 0.1045 0.145 Uiso 1 1 calc R . .
C72 C 0.5162(7) -0.3795(9) 0.1031(3) 0.081(4) Uani 1 1 d . . .
H72A H 0.4758 -0.3211 0.1050 0.121 Uiso 1 1 calc R A .
H72B H 0.5733 -0.3755 0.0856 0.121 Uiso 1 1 calc R . .
H72C H 0.5276 -0.4102 0.1346 0.121 Uiso 1 1 calc R . .
O29A O 0.3512(17) -0.6595(19) 0.2875(9) 0.069(7) Uiso 0.25 1 d PD A 1
O30A O 0.4066(13) -0.6271(11) 0.2240(7) 0.025(4) Uiso 0.25 1 d PD A 1
C73A C 0.4161(13) -0.6791(13) 0.2597(7) 0.0218(15) Uiso 0.25 1 d PD A 1
O29B O 0.3851(5) -0.6338(5) 0.2376(3) 0.0388(19) Uiso 0.75 1 d PD A 2
O30B O 0.3719(4) -0.7022(4) 0.3081(2) 0.0297(13) Uiso 0.75 1 d PD A 2
C73B C 0.4114(5) -0.6932(5) 0.2704(3) 0.0218(15) Uiso 0.75 1 d PD A 2
C74 C 0.5040(4) -0.7566(5) 0.2592(3) 0.0334(15) Uani 1 1 d D . .
C75 C 0.4945(5) -0.8147(5) 0.2259(3) 0.0436(18) Uani 1 1 d . A .
H75A H 0.4432 -0.8377 0.2375 0.065 Uiso 1 1 calc R . .
H75B H 0.5497 -0.8629 0.2238 0.065 Uiso 1 1 calc R . .
H75C H 0.4847 -0.7808 0.1949 0.065 Uiso 1 1 calc R . .
C76 C 0.5746(5) -0.7093(6) 0.2387(4) 0.063(3) Uani 1 1 d . A .
H76A H 0.5775 -0.6705 0.2600 0.095 Uiso 1 1 calc R . .
H76B H 0.5579 -0.6752 0.2085 0.095 Uiso 1 1 calc R . .
H76C H 0.6335 -0.7517 0.2345 0.095 Uiso 1 1 calc R . .
C77 C 0.5343(7) -0.8134(6) 0.3056(3) 0.063(3) Uani 1 1 d . A .
H77A H 0.4885 -0.8423 0.3199 0.094 Uiso 1 1 calc R . .
H77B H 0.5421 -0.7767 0.3268 0.094 Uiso 1 1 calc R . .
H77C H 0.5916 -0.8571 0.2995 0.094 Uiso 1 1 calc R . .
O31A O 0.0914(9) -0.6122(8) 0.3462(4) 0.046(3) Uiso 0.45 1 d PD A 1
O32A O 0.1347(7) -0.5109(8) 0.3705(4) 0.035(2) Uiso 0.45 1 d PD A 1
C78A C 0.0759(9) -0.5463(9) 0.3657(5) 0.020(2) Uiso 0.45 1 d PDU A 1
C79A C -0.0101(8) -0.4931(7) 0.3914(4) 0.025(2) Uiso 0.45 1 d PDU A 1
C80A C 0.0192(12) -0.4810(11) 0.4362(5) 0.039(4) Uiso 0.45 1 d PD A 1
H80A H 0.0575 -0.4418 0.4291 0.059 Uiso 0.45 1 calc PR A 1
H80B H 0.0532 -0.5373 0.4519 0.059 Uiso 0.45 1 calc PR A 1
H80C H -0.0340 -0.4561 0.4566 0.059 Uiso 0.45 1 calc PR A 1
C81A C -0.0960(10) -0.5240(11) 0.4024(6) 0.037(3) Uiso 0.45 1 d PD A 1
H81A H -0.0812 -0.5828 0.4198 0.056 Uiso 0.45 1 calc PR A 1
H81B H -0.1199 -0.5240 0.3732 0.056 Uiso 0.45 1 calc PR A 1
H81C H -0.1414 -0.4848 0.4211 0.056 Uiso 0.45 1 calc PR A 1
O31B O 0.1373(5) -0.5424(5) 0.3593(3) 0.0215(16) Uiso 0.55 1 d PD A 2
O32B O 0.0469(6) -0.6192(5) 0.3523(3) 0.0243(16) Uiso 0.55 1 d PD A 2
C78B C 0.0613(6) -0.5578(7) 0.3649(4) 0.0158(18) Uiso 0.55 1 d PDU A 2
C79B C -0.0232(8) -0.4979(7) 0.3843(4) 0.029(2) Uiso 0.55 1 d PDU A 2
C80B C -0.0198(16) -0.5100(15) 0.4365(6) 0.082(6) Uiso 0.55 1 d PD A 2
H80D H 0.0258 -0.4852 0.4435 0.123 Uiso 0.55 1 calc PR A 2
H80E H -0.0042 -0.5720 0.4488 0.123 Uiso 0.55 1 calc PR A 2
H80F H -0.0787 -0.4806 0.4511 0.123 Uiso 0.55 1 calc PR A 2
C81B C -0.0902(19) -0.537(2) 0.3694(12) 0.134(11) Uiso 0.55 1 d PD A 2
H81D H -0.0750 -0.5995 0.3814 0.201 Uiso 0.55 1 calc PR A 2
H81E H -0.0874 -0.5291 0.3353 0.201 Uiso 0.55 1 calc PR A 2
H81F H -0.1512 -0.5088 0.3820 0.201 Uiso 0.55 1 calc PR A 2
C82 C -0.0411(5) -0.4046(4) 0.3614(3) 0.0456(19) Uani 1 1 d D . .
H82A H -0.0924 -0.4027 0.3452 0.068 Uiso 0.45 1 calc PR A 1
H82B H 0.0084 -0.3953 0.3385 0.068 Uiso 0.45 1 calc PR A 1
H82C H -0.0591 -0.3590 0.3813 0.068 Uiso 0.45 1 calc PR A 1
H82D H -0.0826 -0.3902 0.3371 0.068 Uiso 0.55 1 d PR A 2
H82E H 0.0147 -0.3906 0.3481 0.068 Uiso 0.55 1 d PR A 2
H82F H -0.0686 -0.3706 0.3866 0.068 Uiso 0.55 1 d PR A 2
O33 O 0.1944(3) -0.7177(3) 0.26341(16) 0.0313(10) Uani 1 1 d . A .
N5 N 0.2534(4) -0.7815(4) 0.2453(2) 0.0290(12) Uani 1 1 d . . .
O34 O 0.2842(4) -0.8469(4) 0.2722(2) 0.0512(15) Uani 1 1 d . A .
O35 O 0.2688(3) -0.7682(3) 0.20233(18) 0.0388(11) Uani 1 1 d . A .
O36 O 0.1555(3) -0.5328(3) 0.24305(14) 0.0243(9) Uani 1 1 d . A .
N6 N 0.0906(4) -0.4656(4) 0.25026(18) 0.0292(12) Uani 1 1 d . . .
O37 O 0.1105(4) -0.4038(3) 0.26126(18) 0.0438(13) Uani 1 1 d . A .
O38 O 0.0148(3) -0.4649(4) 0.24464(19) 0.0533(16) Uani 1 1 d . A .
N91 N 0.0302(6) 0.8588(7) 0.3400(4) 0.078(3) Uani 1 1 d . . .
C91 C 0.0731(5) 0.8048(7) 0.3435(3) 0.045(2) Uani 1 1 d . . .
C92 C 0.1417(7) 0.7136(7) 0.3426(4) 0.066(3) Uani 1 1 d . . .
H92A H 0.2021 0.7170 0.3454 0.098 Uiso 1 1 calc R . .
H92B H 0.1411 0.6933 0.3132 0.098 Uiso 1 1 calc R . .
H92C H 0.1250 0.6728 0.3687 0.098 Uiso 1 1 calc R . .
Cl1 Cl 0.4305(3) 0.0111(3) 0.36928(11) 0.1133(14) Uani 1 1 d DU . .
C95 C 0.4478(7) -0.0176(7) 0.3139(4) 0.076(3) Uani 1 1 d DU . .
H95A H 0.4136 -0.0593 0.3132 0.092 Uiso 1 1 calc R . .
H95B H 0.4231 0.0348 0.2915 0.092 Uiso 1 1 calc R . .
Cl2 Cl 0.5587(4) -0.0629(4) 0.2953(3) 0.183(3) Uani 1 1 d DU . .
Cl3 Cl -0.5205(5) 0.0056(5) 0.1698(3) 0.215(3) Uiso 1 1 d D . .
C96A C -0.5925(8) 0.0494(12) 0.1259(5) 0.050(4) Uiso 0.50 1 d PD B 1
H96A H -0.5915 0.1101 0.1152 0.060 Uiso 0.50 1 calc PR B 1
H96B H -0.5684 0.0170 0.0993 0.060 Uiso 0.50 1 calc PR B 1
C96B C -0.6069(10) 0.0882(11) 0.1452(7) 0.064(5) Uiso 0.50 1 d PD B 2
H96C H -0.5845 0.1129 0.1140 0.077 Uiso 0.50 1 calc PR B 2
H96D H -0.6275 0.1350 0.1648 0.077 Uiso 0.50 1 calc PR B 2
Cl4 Cl -0.6978(5) 0.0488(5) 0.1399(3) 0.217(3) Uiso 1 1 d D . .

loop_
_atom_site_aniso_label
_atom_site_aniso_U_11
_atom_site_aniso_U_22
_atom_site_aniso_U_33
_atom_site_aniso_U_23
_atom_site_aniso_U_13
_atom_site_aniso_U_12
Nd1 0.02530(16) 0.02632(16) 0.01707(15) -0.00215(12) -0.00520(12) -0.01318(13)
Nd2 0.01427(14) 0.01548(14) 0.01784(15) -0.00333(10) -0.00161(10) -0.00713(10)
Nd3 0.01489(14) 0.01907(15) 0.01926(15) -0.00301(11) -0.00667(11) -0.00520(11)
Nd4 0.01583(14) 0.02481(16) 0.01810(15) -0.00210(11) -0.00215(11) -0.01033(11)
Cr1 0.0197(4) 0.0227(4) 0.0167(4) -0.0045(3) -0.0015(3) -0.0129(4)
Cr2 0.0128(4) 0.0156(4) 0.0151(4) -0.0031(3) -0.0030(3) -0.0066(3)
Cr3 0.0138(4) 0.0219(4) 0.0173(4) -0.0027(3) -0.0026(3) -0.0078(3)
Cr4 0.0247(5) 0.0368(5) 0.0180(5) -0.0001(4) -0.0044(4) -0.0189(4)
O1 0.020(2) 0.029(2) 0.020(2) 0.0008(16) -0.0035(16) -0.0123(17)
O2 0.0152(18) 0.0228(19) 0.0136(18) -0.0043(14) -0.0025(14) -0.0073(15)
N1 0.026(3) 0.042(3) 0.025(3) -0.012(2) 0.002(2) -0.022(2)
C2 0.019(3) 0.046(4) 0.031(3) -0.006(3) 0.004(2) -0.013(3)
O5 0.027(2) 0.046(3) 0.020(2) -0.0128(18) 0.0029(17) -0.023(2)
C4 0.021(4) 0.076(6) 0.075(6) 0.042(5) -0.019(4) -0.022(4)
O6 0.019(2) 0.021(2) 0.026(2) 0.0000(16) -0.0061(16) -0.0076(16)
C5 0.031(4) 0.039(4) 0.083(6) -0.021(4) -0.021(4) -0.014(3)
C6 0.031(4) 0.058(5) 0.039(4) -0.011(3) -0.008(3) -0.028(3)
C7 0.043(5) 0.082(8) 0.241(17) -0.106(10) -0.038(8) -0.013(5)
C8 0.039(4) 0.060(5) 0.082(7) -0.027(5) -0.017(4) -0.027(4)
N2 0.020(2) 0.024(2) 0.016(2) -0.0031(18) -0.0038(18) -0.0147(19)
C9 0.027(3) 0.022(3) 0.022(3) -0.005(2) 0.004(2) -0.013(2)
C10 0.026(3) 0.022(3) 0.022(3) -0.005(2) 0.002(2) -0.014(2)
O7 0.0184(18) 0.0141(17) 0.0202(19) -0.0032(14) -0.0027(15) -0.0085(14)
C11 0.022(3) 0.036(3) 0.025(3) -0.007(2) 0.003(2) -0.020(3)
C12 0.017(3) 0.051(4) 0.022(3) -0.005(3) -0.002(2) -0.014(3)
O8 0.0144(18) 0.026(2) 0.0173(19) -0.0046(15) -0.0010(15) -0.0075(15)
C13 0.023(3) 0.027(3) 0.023(3) -0.003(2) -0.001(2) -0.011(2)
C14 0.031(3) 0.028(3) 0.018(3) -0.002(2) -0.003(2) -0.012(3)
C15 0.039(4) 0.038(4) 0.025(3) 0.001(3) -0.006(3) -0.012(3)
C16 0.062(5) 0.055(5) 0.024(4) 0.003(3) -0.008(3) -0.007(4)
N3 0.030(3) 0.031(3) 0.023(3) -0.004(2) -0.008(2) -0.017(2)
C17 0.031(3) 0.028(3) 0.032(3) 0.000(3) -0.015(3) -0.011(3)
C18 0.033(3) 0.021(3) 0.042(4) -0.011(3) -0.017(3) -0.001(2)
O9 0.0188(19) 0.0166(18) 0.021(2) -0.0039(15) -0.0083(15) -0.0022(15)
C19 0.042(4) 0.034(3) 0.030(3) -0.011(3) 0.000(3) -0.019(3)
C20 0.067(5) 0.050(5) 0.031(4) -0.015(3) 0.006(4) -0.036(4)
O10 0.0180(19) 0.030(2) 0.0176(19) -0.0069(16) -0.0007(15) -0.0117(16)
C21 0.028(3) 0.038(4) 0.040(4) -0.003(3) -0.007(3) -0.019(3)
C22 0.041(4) 0.052(4) 0.031(4) -0.002(3) -0.007(3) -0.025(3)
C23 0.043(4) 0.066(5) 0.042(4) -0.005(4) -0.009(3) -0.034(4)
C24 0.068(6) 0.083(7) 0.077(7) -0.025(6) -0.007(5) -0.050(6)
N4 0.044(3) 0.042(3) 0.028(3) 0.010(2) -0.017(3) -0.027(3)
C25 0.046(5) 0.054(5) 0.056(5) 0.018(4) -0.031(4) -0.030(4)
C26 0.028(4) 0.033(4) 0.064(5) 0.016(3) -0.013(3) -0.010(3)
O11 0.022(2) 0.034(2) 0.029(2) -0.0006(18) -0.0049(17) -0.0121(18)
C27 0.061(5) 0.038(4) 0.050(5) 0.010(3) -0.033(4) -0.019(4)
C28 0.062(5) 0.041(4) 0.036(4) 0.010(3) -0.027(4) -0.017(4)
O12 0.031(2) 0.027(2) 0.025(2) 0.0017(17) -0.0085(18) -0.0165(18)
C29 0.064(6) 0.075(6) 0.031(4) 0.016(4) -0.019(4) -0.045(5)
C30 0.088(7) 0.076(6) 0.037(5) 0.029(4) -0.033(5) -0.048(6)
C31 0.121(10) 0.102(9) 0.045(6) 0.035(6) -0.027(6) -0.067(8)
C32 0.183(16) 0.142(13) 0.063(8) 0.062(8) -0.070(9) -0.100(12)
O13 0.030(2) 0.028(2) 0.024(2) -0.0046(17) -0.0022(18) -0.0155(18)
O14 0.044(3) 0.033(2) 0.036(3) 0.001(2) -0.016(2) -0.021(2)
C33 0.038(3) 0.027(3) 0.019(3) -0.005(2) -0.002(2) -0.020(3)
C34 0.041(4) 0.023(3) 0.029(3) -0.008(2) 0.003(3) -0.019(3)
C35 0.067(6) 0.044(4) 0.034(4) -0.005(3) 0.010(4) -0.026(4)
C36 0.052(5) 0.031(4) 0.065(6) -0.001(4) 0.002(4) -0.001(4)
C37 0.090(7) 0.038(4) 0.040(4) -0.005(3) -0.010(4) -0.038(4)
O15 0.029(2) 0.022(2) 0.020(2) -0.0034(16) -0.0004(17) -0.0120(17)
O16 0.042(3) 0.036(2) 0.022(2) -0.0104(18) 0.0072(19) -0.030(2)
C38 0.025(3) 0.021(3) 0.024(3) -0.009(2) -0.003(2) -0.012(2)
C39 0.044(4) 0.032(3) 0.020(3) -0.005(2) -0.003(3) -0.022(3)
C40 0.057(5) 0.034(4) 0.033(4) -0.012(3) 0.000(3) -0.028(3)
C41 0.049(5) 0.088(7) 0.063(6) -0.053(5) 0.017(4) -0.024(5)
C42 0.116(8) 0.052(5) 0.032(4) 0.005(4) -0.029(5) -0.052(5)
O17 0.0135(18) 0.0156(18) 0.024(2) -0.0046(15) -0.0073(15) -0.0033(14)
O18 0.018(2) 0.026(2) 0.030(2) 0.0011(17) -0.0075(17) -0.0100(16)
C43 0.015(3) 0.016(2) 0.024(3) -0.004(2) -0.004(2) -0.002(2)
C44 0.019(3) 0.021(3) 0.034(3) -0.002(2) -0.011(2) -0.005(2)
C45 0.023(3) 0.042(4) 0.029(3) 0.004(3) -0.011(3) -0.007(3)
C46 0.015(3) 0.048(4) 0.039(4) 0.001(3) -0.007(3) -0.003(3)
C47 0.058(5) 0.032(4) 0.067(5) -0.002(4) -0.042(4) -0.018(4)
O19 0.021(2) 0.0166(18) 0.022(2) -0.0024(15) -0.0088(16) -0.0060(15)
O20 0.028(2) 0.021(2) 0.022(2) -0.0040(16) -0.0069(17) -0.0105(17)
C48 0.017(3) 0.016(2) 0.019(3) -0.002(2) -0.002(2) -0.007(2)
C49 0.032(3) 0.019(3) 0.029(3) -0.002(2) -0.007(3) -0.016(2)
C50 0.041(4) 0.025(3) 0.037(4) -0.003(3) -0.011(3) -0.010(3)
C51 0.088(6) 0.024(3) 0.031(4) 0.009(3) -0.025(4) -0.026(4)
C52 0.037(4) 0.038(4) 0.067(5) -0.014(4) 0.005(4) -0.022(3)
O21 0.0147(19) 0.033(2) 0.019(2) -0.0003(16) -0.0033(15) -0.0086(16)
O22 0.020(2) 0.040(2) 0.023(2) -0.0064(18) -0.0015(16) -0.0143(18)
C53 0.010(2) 0.041(4) 0.025(3) -0.003(3) 0.000(2) -0.010(2)
C54 0.017(3) 0.064(5) 0.019(3) -0.011(3) 0.006(2) -0.018(3)
C55 0.028(4) 0.098(7) 0.051(5) -0.036(5) 0.010(4) -0.014(4)
C56 0.024(4) 0.100(7) 0.038(4) -0.009(4) 0.002(3) -0.036(4)
C57 0.053(5) 0.080(6) 0.030(4) 0.014(4) -0.009(3) -0.044(5)
O23 0.016(2) 0.034(2) 0.026(2) 0.0058(18) -0.0064(16) -0.0103(17)
O24 0.019(2) 0.033(2) 0.029(2) 0.0024(18) -0.0042(17) -0.0117(18)
C58 0.019(3) 0.036(3) 0.021(3) 0.001(2) -0.008(2) -0.006(2)
O25 0.036(3) 0.049(3) 0.020(2) -0.0043(19) -0.0013(18) -0.029(2)
O26 0.029(2) 0.044(3) 0.019(2) -0.0066(18) -0.0011(17) -0.019(2)
C63 0.027(3) 0.040(4) 0.019(3) -0.004(2) -0.004(2) -0.015(3)
C64 0.059(5) 0.066(5) 0.028(4) -0.019(3) 0.003(3) -0.038(4)
C65 0.066(7) 0.194(15) 0.054(6) -0.051(8) -0.010(5) -0.050(9)
C66 0.068(6) 0.105(8) 0.032(4) -0.031(5) 0.021(4) -0.038(6)
C67 0.37(3) 0.104(10) 0.031(5) -0.030(6) 0.034(10) -0.142(15)
O27 0.036(3) 0.057(3) 0.023(2) -0.003(2) -0.0010(19) -0.034(2)
O28 0.029(2) 0.059(3) 0.025(2) -0.006(2) -0.0013(19) -0.027(2)
C68 0.026(3) 0.046(4) 0.028(3) -0.006(3) 0.001(3) -0.023(3)
C69 0.036(4) 0.072(5) 0.031(4) -0.012(3) 0.005(3) -0.035(4)
C70 0.058(6) 0.169(13) 0.042(5) 0.024(6) 0.001(4) -0.072(8)
C71 0.049(6) 0.115(10) 0.124(11) -0.029(9) 0.040(7) -0.036(7)
C72 0.085(7) 0.145(11) 0.058(6) -0.042(6) 0.031(5) -0.102(8)
C74 0.022(3) 0.036(4) 0.044(4) -0.010(3) -0.001(3) -0.009(3)
C75 0.029(4) 0.046(4) 0.051(5) -0.021(4) 0.001(3) 0.003(3)
C76 0.031(4) 0.051(5) 0.112(8) -0.035(5) 0.023(5) -0.018(4)
C77 0.069(6) 0.057(6) 0.067(6) 0.000(5) -0.036(5) -0.017(5)
C82 0.034(4) 0.024(3) 0.069(6) -0.010(3) 0.003(4) 0.005(3)
O33 0.031(2) 0.037(3) 0.031(2) -0.0050(19) -0.0044(19) -0.016(2)
N5 0.022(3) 0.039(3) 0.034(3) -0.005(2) -0.005(2) -0.020(2)
O34 0.035(3) 0.043(3) 0.074(4) 0.019(3) -0.028(3) -0.014(2)
O35 0.028(2) 0.051(3) 0.041(3) -0.010(2) 0.003(2) -0.018(2)
O36 0.027(2) 0.025(2) 0.021(2) -0.0089(16) 0.0004(17) -0.0065(17)
N6 0.031(3) 0.036(3) 0.024(3) -0.008(2) 0.000(2) -0.013(2)
O37 0.072(4) 0.026(2) 0.033(3) -0.008(2) -0.014(3) -0.008(2)
O38 0.025(3) 0.091(5) 0.040(3) 0.000(3) -0.002(2) -0.016(3)
N91 0.047(5) 0.085(7) 0.101(8) 0.023(6) -0.015(5) -0.034(5)
C91 0.026(4) 0.071(6) 0.050(5) -0.032(5) 0.010(3) -0.021(4)
C92 0.049(5) 0.069(6) 0.075(7) -0.018(5) -0.004(5) -0.008(5)
Cl1 0.149(3) 0.177(4) 0.0615(18) -0.001(2) -0.0166(19) -0.123(3)
C95 0.083(6) 0.075(7) 0.081(7) -0.013(6) -0.017(6) -0.032(6)
Cl2 0.103(3) 0.160(5) 0.250(7) -0.059(5) -0.016(4) 0.033(3)

loop_
_atom_type_symbol
_atom_type_description
_atom_type_scat_dispersion_real
_atom_type_scat_dispersion_imag
_atom_type_scat_source
C C 0.0033 0.0016 'International Tables Vol C Tables 4.2.6.8 and 6.1.1.4'
H H 0.0000 0.0000 'International Tables Vol C Tables 4.2.6.8 and 6.1.1.4'
N N 0.0061 0.0033 'International Tables Vol C Tables 4.2.6.8 and 6.1.1.4'
O O 0.0106 0.0060 'International Tables Vol C Tables 4.2.6.8 and 6.1.1.4'
Cr Cr 0.3209 0.6236 'International Tables Vol C Tables 4.2.6.8 and 6.1.1.4'
Nd Nd -0.1943 3.0179 'International Tables Vol C Tables 4.2.6.8 and 6.1.1.4'
Cl Cl 0.1484 0.1585 'International Tables Vol C Tables 4.2.6.8 and 6.1.1.4'

loop_
_geom_angle_atom_site_label_1
_geom_angle_atom_site_label_2
_geom_angle_atom_site_label_3
_geom_angle
O12 Nd1 O5 139.01(14)
O12 Nd1 O29B 133.0(2)
O5 Nd1 O29B 76.3(2)
O12 Nd1 O28 73.86(15)
O5 Nd1 O28 80.70(14)
O29B Nd1 O28 88.2(2)
O12 Nd1 O30A 128.5(4)
O5 Nd1 O30A 73.4(5)
O28 Nd1 O30A 76.4(5)
O12 Nd1 O14 75.47(15)
O5 Nd1 O14 72.71(16)
O29B Nd1 O14 148.9(2)
O28 Nd1 O14 89.59(17)
O30A Nd1 O14 144.9(5)
O12 Nd1 O1 130.37(14)
O5 Nd1 O1 65.52(13)
O29B Nd1 O1 87.6(2)
O28 Nd1 O1 145.99(14)
O30A Nd1 O1 96.6(5)
O14 Nd1 O1 77.20(15)
O12 Nd1 O36 75.89(13)
O5 Nd1 O36 141.88(14)
O29B Nd1 O36 87.8(2)
O28 Nd1 O36 133.89(14)
O30A Nd1 O36 97.0(5)
O14 Nd1 O36 115.32(15)
O1 Nd1 O36 79.62(13)
O12 Nd1 O4B 64.7(3)
O5 Nd1 O4B 138.5(3)
O29B Nd1 O4B 69.0(3)
O28 Nd1 O4B 76.3(3)
O14 Nd1 O4B 140.0(3)
O1 Nd1 O4B 132.5(2)
O36 Nd1 O4B 59.5(2)
O12 Nd1 N21A 66.9(3)
O5 Nd1 N21A 134.1(3)
O28 Nd1 N21A 72.6(3)
O30A Nd1 N21A 64.5(5)
O14 Nd1 N21A 141.4(3)
O1 Nd1 N21A 134.8(3)
O36 Nd1 N21A 63.8(3)
O31B Nd2 O30B 116.1(2)
O31B Nd2 O6 128.5(2)
O30B Nd2 O6 76.43(17)
O31B Nd2 O18 150.9(2)
O30B Nd2 O18 83.60(18)
O6 Nd2 O18 74.86(13)
O31B Nd2 O7 77.9(2)
O30B Nd2 O7 127.90(17)
O6 Nd2 O7 136.05(13)
O18 Nd2 O7 73.10(13)
O31B Nd2 O16 84.0(2)
O30B Nd2 O16 149.41(18)
O6 Nd2 O16 72.99(14)
O18 Nd2 O16 88.17(15)
O7 Nd2 O16 76.70(13)
O31B Nd2 O1 67.6(2)
O30B Nd2 O1 86.33(18)
O6 Nd2 O1 63.54(13)
O18 Nd2 O1 138.40(13)
O7 Nd2 O1 140.16(13)
O16 Nd2 O1 80.46(14)
O31B Nd2 O2 88.8(2)
O30B Nd2 O2 66.43(17)
O6 Nd2 O2 136.78(13)
O18 Nd2 O2 79.67(13)
O7 Nd2 O2 63.95(12)
O16 Nd2 O2 140.63(12)
O1 Nd2 O2 131.61(12)
O31B Nd2 O32A 14.4(3)
O30B Nd2 O32A 128.0(3)
O6 Nd2 O32A 119.4(3)
O18 Nd2 O32A 146.3(3)
O7 Nd2 O32A 77.1(3)
O16 Nd2 O32A 69.8(3)
O1 Nd2 O32A 64.5(3)
O2 Nd2 O32A 101.1(3)
O31B Nd2 O29A 101.7(7)
O30B Nd2 O29A 19.2(6)
O6 Nd2 O29A 74.7(6)
O18 Nd2 O29A 101.4(7)
O7 Nd2 O29A 140.9(7)
O16 Nd2 O29A 142.4(7)
O1 Nd2 O29A 68.2(7)
O2 Nd2 O29A 76.9(7)
O32A Nd2 O29A 111.6(7)
O32B Nd3 O9 132.3(2)
O32B Nd3 O8 76.0(2)
O9 Nd3 O8 135.48(13)
O32B Nd3 O22 81.2(2)
O9 Nd3 O22 75.28(14)
O8 Nd3 O22 77.55(13)
O9 Nd3 O31A 138.6(3)
O8 Nd3 O31A 79.7(3)
O22 Nd3 O31A 98.5(3)
O32B Nd3 O20 148.4(2)
O9 Nd3 O20 75.56(13)
O8 Nd3 O20 72.63(13)
O22 Nd3 O20 95.36(14)
O31A Nd3 O20 145.5(3)
O32B Nd3 O2 87.8(2)
O9 Nd3 O2 133.42(13)
O8 Nd3 O2 66.66(12)
O22 Nd3 O2 144.13(13)
O31A Nd3 O2 73.6(3)
O20 Nd3 O2 76.68(13)
O32B Nd3 O33 91.5(2)
O9 Nd3 O33 77.15(14)
O8 Nd3 O33 144.19(13)
O22 Nd3 O33 134.31(14)
O31A Nd3 O33 79.4(3)
O20 Nd3 O33 112.07(15)
O2 Nd3 O33 79.65(13)
O9 Nd3 O3A 64.5(2)
O8 Nd3 O3A 139.7(2)
O22 Nd3 O3A 76.6(2)
O31A Nd3 O3A 74.2(4)
O20 Nd3 O3A 140.0(2)
O2 Nd3 O3A 131.0(2)
O33 Nd3 O3A 58.8(2)
O32B Nd3 N11B 66.0(3)
O9 Nd3 N11B 67.6(3)
O8 Nd3 N11B 134.4(3)
O22 Nd3 N11B 72.7(3)
O20 Nd3 N11B 143.0(3)
O2 Nd3 N11B 132.6(3)
O33 Nd3 N11B 63.3(3)
O3A Nd3 N11B 5.4(3)
O11 Nd4 O10 138.05(14)
O11 Nd4 O26 74.24(16)
O10 Nd4 O26 79.22(14)
O11 Nd4 O24 74.45(14)
O10 Nd4 O24 73.68(14)
O26 Nd4 O24 90.06(15)
O11 Nd4 O36 77.31(14)
O10 Nd4 O36 142.57(13)
O26 Nd4 O36 132.80(14)
O24 Nd4 O36 117.38(14)
O11 Nd4 O3A 129.2(2)
O10 Nd4 O3A 65.6(2)
O26 Nd4 O3A 144.3(2)
O24 Nd4 O3A 74.8(2)
O36 Nd4 O3A 82.3(2)
O11 Nd4 O33 142.62(14)
O10 Nd4 O33 79.26(14)
O26 Nd4 O33 122.30(15)
O24 Nd4 O33 132.55(14)
O36 Nd4 O33 67.31(14)
O3A Nd4 O33 58.6(2)
O11 Nd4 O4B 65.1(3)
O10 Nd4 O4B 136.3(3)
O26 Nd4 O4B 74.3(2)
O24 Nd4 O4B 139.1(3)
O36 Nd4 O4B 59.6(2)
O3A Nd4 O4B 136.7(3)
O33 Nd4 O4B 86.2(3)
O11 Nd4 N11B 123.5(3)
O10 Nd4 N11B 68.6(3)
O26 Nd4 N11B 145.8(3)
O24 Nd4 N11B 70.4(3)
O36 Nd4 N11B 81.4(3)
O33 Nd4 N11B 63.7(3)
O4B Nd4 N11B 138.3(4)
O11 Nd4 N21A 67.2(3)
O10 Nd4 N21A 131.0(3)
O26 Nd4 N21A 69.5(3)
O24 Nd4 N21A 140.1(3)
O36 Nd4 N21A 65.0(3)
O3A Nd4 N21A 140.0(4)
O33 Nd4 N21A 86.6(3)
O11 Nd4 O35 131.52(14)
O10 Nd4 O35 69.44(14)
O26 Nd4 O35 75.70(15)
O24 Nd4 O35 142.27(15)
O36 Nd4 O35 97.09(14)
O3A Nd4 O35 96.6(2)
O33 Nd4 O35 46.62(15)
O4B Nd4 O35 70.7(3)
N11B Nd4 O35 102.5(3)
N21A Nd4 O35 67.0(3)
O6 Cr1 O5 94.92(19)
O6 Cr1 O1 84.22(17)
O5 Cr1 O1 85.60(17)
O6 Cr1 O15 90.18(17)
O5 Cr1 O15 173.73(18)
O1 Cr1 O15 98.57(17)
O6 Cr1 O13 174.82(18)
O5 Cr1 O13 88.37(19)
O1 Cr1 O13 100.05(17)
O15 Cr1 O13 86.29(17)
O6 Cr1 N1 84.5(2)
O5 Cr1 N1 83.91(19)
O1 Cr1 N1 163.8(2)
O15 Cr1 N1 92.98(19)
O13 Cr1 N1 91.9(2)
O8 Cr2 O7 95.14(16)
O8 Cr2 O2 86.73(16)
O7 Cr2 O2 85.26(16)
O8 Cr2 O17 173.07(16)
O7 Cr2 O17 90.19(15)
O2 Cr2 O17 98.15(16)
O8 Cr2 O19 87.79(16)
O7 Cr2 O19 174.85(16)
O2 Cr2 O19 99.15(16)
O17 Cr2 O19 86.57(15)
O8 Cr2 N2 83.04(17)
O7 Cr2 N2 84.72(17)
O2 Cr2 N2 164.96(18)
O17 Cr2 N2 93.07(17)
O19 Cr2 N2 91.45(17)
O9 Cr3 O10 92.67(17)
O9 Cr3 O3A 85.8(3)
O10 Cr3 O3A 87.0(3)
O9 Cr3 O23 176.35(17)
O10 Cr3 O23 90.46(17)
O3A Cr3 O23 96.2(3)
O9 Cr3 O21 89.96(17)
O10 Cr3 O21 175.75(17)
O3A Cr3 O21 96.5(3)
O23 Cr3 O21 86.81(17)
O9 Cr3 N11B 92.0(4)
O10 Cr3 N11B 92.0(4)
O23 Cr3 N11B 89.8(4)
O21 Cr3 N11B 91.2(4)
O11 Cr4 O12 92.56(19)
O11 Cr4 O25 89.36(19)
O12 Cr4 O25 176.87(18)
O11 Cr4 O4B 85.9(3)
O12 Cr4 O4B 86.0(3)
O25 Cr4 O4B 96.6(3)
O11 Cr4 O27 176.98(19)
O12 Cr4 O27 89.42(19)
O25 Cr4 O27 88.56(19)
O4B Cr4 O27 96.5(3)
O11 Cr4 N21A 90.4(4)
O12 Cr4 N21A 92.4(4)
O25 Cr4 N21A 90.0(4)
O27 Cr4 N21A 91.8(4)
Cr1 O1 Nd1 100.46(16)
Cr1 O1 Nd2 100.69(16)
Nd1 O1 Nd2 125.31(17)
Cr1 O1 H1 109.6
Nd1 O1 H1 109.6
Nd2 O1 H1 109.6
Cr2 O2 Nd3 100.04(15)
Cr2 O2 Nd2 100.34(15)
Nd3 O2 Nd2 123.09(15)
Cr2 O2 H2 110.6
Nd3 O2 H2 110.6
Nd2 O2 H2 110.6
Cr3 O3A Nd4 98.1(4)
Cr3 O3A Nd3 97.9(3)
Nd4 O3A Nd3 120.0(4)
Cr3 O3A H3 112.9
Nd4 O3A H3 112.9
Nd3 O3A H3 112.9
N12B N11B Cr3 112.6(10)
N12B N11B Nd4 121.8(9)
Cr3 N11B Nd4 92.2(4)
N12B N11B Nd3 120.4(9)
Cr3 N11B Nd3 91.0(4)
Nd4 N11B Nd3 110.3(4)
N13B N12B N11B 178.2(13)
N22A N21A Cr4 115.0(11)
N22A N21A Nd4 122.1(9)
Cr4 N21A Nd4 93.1(5)
N22A N21A Nd1 118.6(9)
Cr4 N21A Nd1 91.5(5)
Nd4 N21A Nd1 109.4(5)
N23A N22A N21A 178.5(11)
Cr4 O4B Nd4 97.6(4)
Cr4 O4B Nd1 98.1(4)
Nd4 O4B Nd1 119.0(4)
Cr4 O4B H4 113.3
Nd4 O4B H4 113.3
Nd1 O4B H4 113.3
C3A N1 C5 122.7(8)
C5 N1 C1B 121.6(7)
C3A N1 C1A 115.9(9)
C5 N1 C1A 95.8(7)
C5 N1 C3B 102.4(6)
C1B N1 C3B 108.1(7)
C3A N1 Cr1 107.1(6)
C5 N1 Cr1 113.3(4)
C1B N1 Cr1 107.8(5)
C1A N1 Cr1 99.6(6)
C3B N1 Cr1 101.5(5)
C2 C1A N1 109.5(9)
C2 C1A H1A1 109.8
N1 C1A H1A1 109.8
C2 C1A H1A2 109.8
N1 C1A H1A2 109.8
H1A1 C1A H1A2 108.2
H1A2 C1A H2C 110.6
N1 C1B C2 110.4(8)
N1 C1B H1B1 109.6
C2 C1B H1B1 109.6
N1 C1B H1B2 109.6
C2 C1B H1B2 109.6
H1B1 C1B H1B2 108.1
O5 C2 C1A 114.4(7)
O5 C2 C1B 112.1(7)
O5 C2 H2A 108.7
C1A C2 H2A 108.7
O5 C2 H2B 108.7
C1A C2 H2B 108.7
H2A C2 H2B 107.6
O5 C2 H2C 109.0
C1B C2 H2C 110.3
O5 C2 H2D 108.6
C1B C2 H2D 109.0
H2C C2 H2D 107.8
C2 O5 Cr1 114.1(4)
C2 O5 Nd1 136.4(4)
Cr1 O5 Nd1 104.67(18)
N1 C3A C4 116.5(10)
N1 C3A H3A1 108.2
C4 C3A H3A1 108.2
N1 C3A H3A2 108.2
C4 C3A H3A2 108.2
H3A1 C3A H3A2 107.3
C4 C3B N1 110.5(8)
C4 C3B H3B1 109.5
N1 C3B H3B1 109.5
C4 C3B H3B2 109.5
N1 C3B H3B2 109.5
H3B1 C3B H3B2 108.1
O6 C4 C3B 116.9(8)
O6 C4 C3A 112.3(7)
O6 C4 H4A 109.1
C3A C4 H4A 109.1
O6 C4 H4B 109.1
C3A C4 H4B 109.1
H4A C4 H4B 107.9
O6 C4 H4C 106.6
C3B C4 H4C 106.8
O6 C4 H4D 109.6
C3B C4 H4D 109.1
H4C C4 H4D 107.3
C4 O6 Cr1 114.7(4)
C4 O6 Nd2 136.5(4)
Cr1 O6 Nd2 106.10(17)
N1 C5 C6 120.1(7)
N1 C5 H5A 107.3
C6 C5 H5A 107.3
N1 C5 H5B 107.3
C6 C5 H5B 107.3
H5A C5 H5B 106.9
C7 C6 C5 115.1(7)
C7 C6 H6A 108.5
C5 C6 H6A 108.5
C7 C6 H6B 108.5
C5 C6 H6B 108.5
H6A C6 H6B 107.5
C6 C7 C8 118.4(8)
C6 C7 H7A 107.7
C8 C7 H7A 107.7
C6 C7 H7B 107.7
C8 C7 H7B 107.7
H7A C7 H7B 107.1
C7 C8 H8A 109.5
C7 C8 H8B 109.5
H8A C8 H8B 109.5
C7 C8 H8C 109.5
H8A C8 H8C 109.5
H8B C8 H8C 109.5
C11 N2 C13 111.9(4)
C11 N2 C9 110.8(5)
C13 N2 C9 110.9(4)
C11 N2 Cr2 104.1(3)
C13 N2 Cr2 113.5(3)
C9 N2 Cr2 105.3(3)
N2 C9 C10 109.2(5)
N2 C9 H9A 109.8
C10 C9 H9A 109.8
N2 C9 H9B 109.8
C10 C9 H9B 109.8
H9A C9 H9B 108.3
O7 C10 C9 109.1(5)
O7 C10 H10A 109.9
C9 C10 H10A 109.9
O7 C10 H10B 109.9
C9 C10 H10B 109.9
H10A C10 H10B 108.3
C10 O7 Cr2 110.7(3)
C10 O7 Nd2 132.9(3)
Cr2 O7 Nd2 105.36(16)
N2 C11 C12 109.7(5)
N2 C11 H11A 109.7
C12 C11 H11A 109.7
N2 C11 H11B 109.7
C12 C11 H11B 109.7
H11A C11 H11B 108.2
O8 C12 C11 110.3(5)
O8 C12 H12A 109.6
C11 C12 H12A 109.6
O8 C12 H12B 109.6
C11 C12 H12B 109.6
H12A C12 H12B 108.1
C12 O8 Cr2 116.7(3)
C12 O8 Nd3 138.9(3)
Cr2 O8 Nd3 103.80(16)
N2 C13 C14 116.9(5)
N2 C13 H13A 108.1
C14 C13 H13A 108.1
N2 C13 H13B 108.1
C14 C13 H13B 108.1
H13A C13 H13B 107.3
C13 C14 C15 109.6(5)
C13 C14 H14A 109.8
C15 C14 H14A 109.8
C13 C14 H14B 109.8
C15 C14 H14B 109.8
H14A C14 H14B 108.2
C16 C15 C14 111.6(6)
C16 C15 H15A 109.3
C14 C15 H15A 109.3
C16 C15 H15B 109.3
C14 C15 H15B 109.3
H15A C15 H15B 108.0
C15 C16 H16A 109.5
C15 C16 H16B 109.5
H16A C16 H16B 109.5
C15 C16 H16C 109.5
H16A C16 H16C 109.5
H16B C16 H16C 109.5
C17 N3 C19 111.6(5)
C17 N3 C21 110.7(5)
C19 N3 C21 112.2(5)
C17 N3 Cr3 103.9(4)
C19 N3 Cr3 106.6(4)
C21 N3 Cr3 111.6(4)
N3 C17 C18 109.2(5)
N3 C17 H17A 109.8
C18 C17 H17A 109.8
N3 C17 H17B 109.8
C18 C17 H17B 109.8
H17A C17 H17B 108.3
O9 C18 C17 109.7(5)
O9 C18 H18A 109.7
C17 C18 H18A 109.7
O9 C18 H18B 109.7
C17 C18 H18B 109.7
H18A C18 H18B 108.2
C18 O9 Cr3 114.9(3)
C18 O9 Nd3 137.0(3)
Cr3 O9 Nd3 107.59(16)
C20 C19 N3 110.7(6)
C20 C19 H19A 109.5
N3 C19 H19A 109.5
C20 C19 H19B 109.5
N3 C19 H19B 109.5
H19A C19 H19B 108.1
O10 C20 C19 109.8(6)
O10 C20 H20A 109.7
C19 C20 H20A 109.7
O10 C20 H20B 109.7
C19 C20 H20B 109.7
H20A C20 H20B 108.2
C20 O10 Cr3 110.5(4)
C20 O10 Nd4 131.7(4)
Cr3 O10 Nd4 106.30(17)
C22 C21 N3 117.7(6)
C22 C21 H21A 107.9
N3 C21 H21A 107.9
C22 C21 H21B 107.9
N3 C21 H21B 107.9
H21A C21 H21B 107.2
C21 C22 C23 110.2(7)
C21 C22 H22A 109.6
C23 C22 H22A 109.6
C21 C22 H22B 109.6
C23 C22 H22B 109.6
H22A C22 H22B 108.1
C22 C23 C24 111.2(8)
C22 C23 H23A 109.4
C24 C23 H23A 109.4
C22 C23 H23B 109.4
C24 C23 H23B 109.4
H23A C23 H23B 108.0
C23 C24 H24A 109.5
C23 C24 H24B 109.5
H24A C24 H24B 109.5
C23 C24 H24C 109.5
H24A C24 H24C 109.5
H24B C24 H24C 109.5
C29 N4 C25 112.5(6)
C29 N4 C27 111.2(6)
C25 N4 C27 110.4(7)
C29 N4 Cr4 112.6(5)
C25 N4 Cr4 103.2(4)
C27 N4 Cr4 106.5(4)
N4 C25 C26 110.5(6)
N4 C25 H25A 109.6
C26 C25 H25A 109.6
N4 C25 H25B 109.6
C26 C25 H25B 109.6
H25A C25 H25B 108.1
O11 C26 C25 110.1(6)
O11 C26 H26A 109.6
C25 C26 H26A 109.6
O11 C26 H26B 109.6
C25 C26 H26B 109.6
H26A C26 H26B 108.1
C26 O11 Cr4 115.3(4)
C26 O11 Nd4 136.1(4)
Cr4 O11 Nd4 108.38(19)
N4 C27 C28 110.4(7)
N4 C27 H27A 109.6
C28 C27 H27A 109.6
N4 C27 H27B 109.6
C28 C27 H27B 109.6
H27A C27 H27B 108.1
O12 C28 C27 109.6(6)
O12 C28 H28A 109.7
C27 C28 H28A 109.7
O12 C28 H28B 109.7
C27 C28 H28B 109.7
H28A C28 H28B 108.2
C28 O12 Cr4 110.5(4)
C28 O12 Nd1 131.0(4)
Cr4 O12 Nd1 107.53(19)
N4 C29 C30 115.5(8)
N4 C29 H29A 108.4
C30 C29 H29A 108.4
N4 C29 H29B 108.4
C30 C29 H29B 108.4
H29A C29 H29B 107.5
C31 C30 C29 110.6(9)
C31 C30 H30A 109.5
C29 C30 H30A 109.5
C31 C30 H30B 109.5
C29 C30 H30B 109.5
H30A C30 H30B 108.1
C30 C31 C32 111.3(11)
C30 C31 H31A 109.4
C32 C31 H31A 109.4
C30 C31 H31B 109.4
C32 C31 H31B 109.4
H31A C31 H31B 108.0
C31 C32 H32A 109.5
C31 C32 H32B 109.5
H32A C32 H32B 109.5
C31 C32 H32C 109.5
H32A C32 H32C 109.5
H32B C32 H32C 109.5
C33 O13 Cr1 127.2(4)
C33 O14 Nd1 135.1(4)
O13 C33 O14 124.2(5)
O13 C33 C34 119.2(5)
O14 C33 C34 116.6(5)
C35 C34 C33 108.2(5)
C35 C34 C36 109.0(7)
C33 C34 C36 109.0(6)
C35 C34 C37 109.4(6)
C33 C34 C37 111.8(6)
C36 C34 C37 109.4(7)
C34 C35 H35A 109.5
C34 C35 H35B 109.5
H35A C35 H35B 109.5
C34 C35 H35C 109.5
H35A C35 H35C 109.5
H35B C35 H35C 109.5
C34 C36 H36A 109.5
C34 C36 H36B 109.5
H36A C36 H36B 109.5
C34 C36 H36C 109.5
H36A C36 H36C 109.5
H36B C36 H36C 109.5
C34 C37 H37A 109.5
C34 C37 H37B 109.5
H37A C37 H37B 109.5
C34 C37 H37C 109.5
H37A C37 H37C 109.5
H37B C37 H37C 109.5
C38 O15 Cr1 129.7(4)
C38 O16 Nd2 135.5(4)
O16 C38 O15 125.6(5)
O16 C38 C39 117.1(5)
O15 C38 C39 117.3(5)
C42 C39 C40 110.8(6)
C42 C39 C41 108.9(7)
C40 C39 C41 109.3(6)
C42 C39 C38 109.9(6)
C40 C39 C38 111.8(5)
C41 C39 C38 106.1(6)
C39 C40 H40A 109.5
C39 C40 H40B 109.5
H40A C40 H40B 109.5
C39 C40 H40C 109.5
H40A C40 H40C 109.5
H40B C40 H40C 109.5
C39 C41 H41A 109.5
C39 C41 H41B 109.5
H41A C41 H41B 109.5
C39 C41 H41C 109.5
H41A C41 H41C 109.5
H41B C41 H41C 109.5
C39 C42 H42A 109.5
C39 C42 H42B 109.5
H42A C42 H42B 109.5
C39 C42 H42C 109.5
H42A C42 H42C 109.5
H42B C42 H42C 109.5
C43 O17 Cr2 129.4(3)
C43 O18 Nd2 136.4(4)
O18 C43 O17 124.7(5)
O18 C43 C44 118.5(5)
O17 C43 C44 116.7(5)
C45 C44 C47 109.3(6)
C45 C44 C43 112.5(5)
C47 C44 C43 109.7(5)
C45 C44 C46 109.8(5)
C47 C44 C46 109.8(6)
C43 C44 C46 105.7(5)
C44 C45 H45A 109.5
C44 C45 H45B 109.5
H45A C45 H45B 109.5
C44 C45 H45C 109.5
H45A C45 H45C 109.5
H45B C45 H45C 109.5
C44 C46 H46A 109.5
C44 C46 H46B 109.5
H46A C46 H46B 109.5
C44 C46 H46C 109.5
H46A C46 H46C 109.5
H46B C46 H46C 109.5
C44 C47 H47A 109.5
C44 C47 H47B 109.5
H47A C47 H47B 109.5
C44 C47 H47C 109.5
H47A C47 H47C 109.5
H47B C47 H47C 109.5
C48 O19 Cr2 126.4(3)
C48 O20 Nd3 134.9(4)
O20 C48 O19 125.1(5)
O20 C48 C49 118.6(5)
O19 C48 C49 116.4(5)
C51 C49 C50 109.6(6)
C51 C49 C52 110.6(6)
C50 C49 C52 109.5(5)
C51 C49 C48 111.4(5)
C50 C49 C48 109.4(5)
C52 C49 C48 106.3(5)
C49 C50 H50A 109.5
C49 C50 H50B 109.5
H50A C50 H50B 109.5
C49 C50 H50C 109.5
H50A C50 H50C 109.5
H50B C50 H50C 109.5
C49 C51 H51A 109.5
C49 C51 H51B 109.5
H51A C51 H51B 109.5
C49 C51 H51C 109.5
H51A C51 H51C 109.5
H51B C51 H51C 109.5
C49 C52 H52A 109.5
C49 C52 H52B 109.5
H52A C52 H52B 109.5
C49 C52 H52C 109.5
H52A C52 H52C 109.5
H52B C52 H52C 109.5
C53 O21 Cr3 129.5(4)
C53 O22 Nd3 135.5(4)
O22 C53 O21 126.2(5)
O22 C53 C54 116.7(5)
O21 C53 C54 117.0(5)
C55 C54 C56 111.3(6)
C55 C54 C53 108.5(6)
C56 C54 C53 110.3(5)
C55 C54 C57 110.1(7)
C56 C54 C57 110.6(6)
C53 C54 C57 106.0(6)
C54 C55 H55A 109.5
C54 C55 H55B 109.5
H55A C55 H55B 109.5
C54 C55 H55C 109.5
H55A C55 H55C 109.5
H55B C55 H55C 109.5
C54 C56 H56A 109.5
C54 C56 H56B 109.5
H56A C56 H56B 109.5
C54 C56 H56C 109.5
H56A C56 H56C 109.5
H56B C56 H56C 109.5
C54 C57 H57A 109.5
C54 C57 H57B 109.5
H57A C57 H57B 109.5
C54 C57 H57C 109.5
H57A C57 H57C 109.5
H57B C57 H57C 109.5
C58 O23 Cr3 127.8(4)
C58 O24 Nd4 136.3(4)
O24 C58 O23 126.5(5)
O24 C58 C59B 117.1(6)
O23 C58 C59B 115.8(6)
O24 C58 C59A 116.8(6)
O23 C58 C59A 115.6(6)
C61A C59A C62A 104.4(14)
C61A C59A C60A 112.5(14)
C62A C59A C60A 110.9(13)
C61A C59A C58 105.4(13)
C62A C59A C58 111.2(11)
C60A C59A C58 112.0(10)
C59A C60A H60A 109.5
C59A C60A H60B 109.5
H60A C60A H60B 109.5
C59A C60A H60C 109.5
H60A C60A H60C 109.5
H60B C60A H60C 109.5
C59A C61A H61A 109.5
C59A C61A H61B 109.5
H61A C61A H61B 109.5
C59A C61A H61C 109.5
H61A C61A H61C 109.5
H61B C61A H61C 109.5
C59A C62A H62A 109.5
C59A C62A H62B 109.5
H62A C62A H62B 109.5
C59A C62A H62C 109.5
H62A C62A H62C 109.5
H62B C62A H62C 109.5
C61B C59B C60B 109.0(11)
C61B C59B C62B 106.9(11)
C60B C59B C62B 111.8(12)
C61B C59B C58 112.2(9)
C60B C59B C58 111.3(9)
C62B C59B C58 105.5(10)
C59B C60B H60D 109.5
C59B C60B H60E 109.5
H60D C60B H60E 109.5
C59B C60B H60F 109.5
H60D C60B H60F 109.5
H60E C60B H60F 109.5
C59B C61B H61D 109.5
C59B C61B H61E 109.5
H61D C61B H61E 109.5
C59B C61B H61F 109.5
H61D C61B H61F 109.5
H61E C61B H61F 109.5
C59B C62B H62D 109.5
C59B C62B H62E 109.5
H62D C62B H62E 109.5
C59B C62B H62F 109.5
H62D C62B H62F 109.5
H62E C62B H62F 109.5
C63 O25 Cr4 128.0(4)
C63 O26 Nd4 135.9(4)
O26 C63 O25 126.5(6)
O26 C63 C64 117.7(6)
O25 C63 C64 115.9(6)
C67 C64 C66 113.5(10)
C67 C64 C63 111.2(7)
C66 C64 C63 109.9(6)
C67 C64 C65 111.6(11)
C66 C64 C65 105.3(8)
C63 C64 C65 105.0(7)
C64 C65 H65A 109.5
C64 C65 H65B 109.5
H65A C65 H65B 109.5
C64 C65 H65C 109.5
H65A C65 H65C 109.5
H65B C65 H65C 109.5
C64 C66 H66A 109.5
C64 C66 H66B 109.5
H66A C66 H66B 109.5
C64 C66 H66C 109.5
H66A C66 H66C 109.5
H66B C66 H66C 109.5
C64 C67 H67A 109.5
C64 C67 H67B 109.5
H67A C67 H67B 109.5
C64 C67 H67C 109.5
H67A C67 H67C 109.5
H67B C67 H67C 109.5
C68 O27 Cr4 129.0(4)
C68 O28 Nd1 137.1(4)
O28 C68 O27 125.3(6)
O28 C68 C69 118.4(6)
O27 C68 C69 116.3(6)
C70 C69 C72 113.2(9)
C70 C69 C68 111.8(6)
C72 C69 C68 109.7(6)
C70 C69 C71 110.7(9)
C72 C69 C71 106.7(9)
C68 C69 C71 104.3(7)
C69 C70 H70A 109.5
C69 C70 H70B 109.5
H70A C70 H70B 109.5
C69 C70 H70C 109.5
H70A C70 H70C 109.5
H70B C70 H70C 109.5
C69 C71 H71A 109.5
C69 C71 H71B 109.5
H71A C71 H71B 109.5
C69 C71 H71C 109.5
H71A C71 H71C 109.5
H71B C71 H71C 109.5
C69 C72 H72A 109.5
C69 C72 H72B 109.5
H72A C72 H72B 109.5
C69 C72 H72C 109.5
H72A C72 H72C 109.5
H72B C72 H72C 109.5
C73A O29A Nd2 147(2)
C73A O30A Nd1 120.7(15)
O29A C73A O30A 110(2)
O29A C73A C74 134(2)
O30A C73A C74 115.6(15)
C73B O29B Nd1 140.5(7)
C73B O30B Nd2 142.1(6)
O30B C73B O29B 125.7(8)
O30B C73B C74 120.2(7)
O29B C73B C74 114.1(7)
C76 C74 C75 110.9(7)
C76 C74 C73B 112.0(6)
C75 C74 C73B 109.2(6)
C76 C74 C77 108.4(7)
C75 C74 C77 109.1(6)
C73B C74 C77 107.2(6)
C76 C74 C73A 101.2(11)
C75 C74 C73A 107.4(12)
C73B C74 C73A 13.6(8)
C77 C74 C73A 119.6(10)
C74 C75 H75A 109.5
C74 C75 H75B 109.5
H75A C75 H75B 109.5
C74 C75 H75C 109.5
H75A C75 H75C 109.5
H75B C75 H75C 109.5
C74 C76 H76A 109.5
C74 C76 H76B 109.5
H76A C76 H76B 109.5
C74 C76 H76C 109.5
H76A C76 H76C 109.5
H76B C76 H76C 109.5
C74 C77 H77A 109.5
C74 C77 H77B 109.5
H77A C77 H77B 109.5
C74 C77 H77C 109.5
H77A C77 H77C 109.5
H77B C77 H77C 109.5
C78A O31A Nd3 157.9(11)
C78A O32A Nd2 109.8(9)
O31A C78A O32A 124.5(13)
O31A C78A C79A 132.1(12)
O32A C78A C79A 103.4(10)
C80A C79A C82 109.0(11)
C80A C79A C78A 105.4(11)
C82 C79A C78A 107.6(10)
C80A C79A C81A 109.4(12)
C82 C79A C81A 103.8(10)
C78A C79A C81A 121.3(11)
C79A C80A H80A 109.5
C79A C80A H80B 109.5
H80A C80A H80B 109.5
C79A C80A H80C 109.5
H80A C80A H80C 109.5
H80B C80A H80C 109.5
C79A C81A H81A 109.5
C79A C81A H81B 109.5
H81A C81A H81B 109.5
C79A C81A H81C 109.5
H81A C81A H81C 109.5
H81B C81A H81C 109.5
C78B O31B Nd2 137.1(7)
C78B O32B Nd3 145.6(7)
O32B C78B O31B 124.7(10)
O32B C78B C79B 111.8(9)
O31B C78B C79B 123.3(9)
C78B C79B C82 114.4(9)
C78B C79B C80B 107.3(12)
C82 C79B C80B 113.7(12)
C78B C79B C81B 97.7(15)
C82 C79B C81B 109.0(15)
C80B C79B C81B 113.8(17)
C79B C80B H80D 109.5
C79B C80B H80E 109.5
H80D C80B H80E 109.5
C79B C80B H80F 109.5
H80D C80B H80F 109.5
H80E C80B H80F 109.5
C79B C81B H81D 109.5
C79B C81B H81E 109.5
H81D C81B H81E 109.5
C79B C81B H81F 109.5
H81D C81B H81F 109.5
H81E C81B H81F 109.5
C79A C82 H82A 109.5
C79A C82 H82B 109.5
H82A C82 H82B 109.5
C79A C82 H82C 109.5
H82A C82 H82C 109.5
H82B C82 H82C 109.5
H82C C82 H82D 109.5
C79B C82 H82E 111.6
H82D C82 H82E 109.2
H82D C82 H82F 109.5
H82E C82 H82F 109.3
N5 O33 Nd3 114.8(4)
N5 O33 Nd4 102.2(3)
Nd3 O33 Nd4 122.60(18)
O34 N5 O35 128.4(6)
O34 N5 O33 116.5(6)
O35 N5 O33 115.0(5)
N5 O35 Nd4 93.5(4)
N6 O36 Nd4 112.3(3)
N6 O36 Nd1 106.7(3)
Nd4 O36 Nd1 121.78(16)
O38 N6 O37 124.6(6)
O38 N6 O36 118.4(6)
O37 N6 O36 117.0(5)
N91 C91 C92 171.9(13)
C91 C92 H92A 109.5
C91 C92 H92B 109.5
H92A C92 H92B 109.5
C91 C92 H92C 109.5
H92A C92 H92C 109.5
H92B C92 H92C 109.5
Cl2 C95 Cl1 114.6(7)
Cl2 C95 H95A 108.6
Cl1 C95 H95A 108.6
Cl2 C95 H95B 108.6
Cl1 C95 H95B 108.6
H95A C95 H95B 107.6
Cl4 C96A Cl3 116.1(10)
Cl4 C96A H96A 108.3
Cl3 C96A H96A 108.3
Cl4 C96A H96B 108.3
Cl3 C96A H96B 108.3
H96A C96A H96B 107.4
Cl3 C96B Cl4 110.4(10)
Cl3 C96B H96C 109.6
Cl4 C96B H96C 109.6
Cl3 C96B H96D 109.6
Cl4 C96B H96D 109.6
H96C C96B H96D 108.1

loop_
_geom_bond_atom_site_label_1
_geom_bond_atom_site_label_2
_geom_bond_distance
Nd1 O12 2.398(4)
Nd1 O5 2.410(4)
Nd1 O29B 2.412(7)
Nd1 O28 2.419(4)
Nd1 O30A 2.440(18)
Nd1 O14 2.453(5)
Nd1 O1 2.501(4)
Nd1 O36 2.586(4)
Nd1 O4B 2.619(9)
Nd1 N21A 2.800(14)
Nd1 Cr1 3.4553(9)
Nd2 O31B 2.393(7)
Nd2 O30B 2.412(6)
Nd2 O6 2.427(4)
Nd2 O18 2.431(4)
Nd2 O7 2.441(4)
Nd2 O16 2.449(4)
Nd2 O1 2.542(4)
Nd2 O2 2.562(4)
Nd2 O32A 2.568(11)
Nd2 O29A 2.58(2)
Nd2 Cr1 3.4953(9)
Nd3 O32B 2.342(7)
Nd3 O9 2.374(4)
Nd3 O8 2.402(4)
Nd3 O22 2.412(4)
Nd3 O31A 2.450(12)
Nd3 O20 2.452(4)
Nd3 O2 2.487(4)
Nd3 O33 2.549(5)
Nd3 O3A 2.615(8)
Nd3 N11B 2.778(13)
Nd4 O11 2.362(4)
Nd4 O10 2.386(4)
Nd4 O26 2.438(4)
Nd4 O24 2.446(4)
Nd4 O36 2.577(4)
Nd4 O3A 2.591(8)
Nd4 O33 2.591(5)
Nd4 O4B 2.617(9)
Nd4 N11B 2.716(12)
Nd4 N21A 2.726(13)
Nd4 O35 2.810(5)
Cr1 O6 1.931(4)
Cr1 O5 1.940(4)
Cr1 O1 1.973(4)
Cr1 O15 2.003(4)
Cr1 O13 2.017(4)
Cr1 N1 2.120(5)
Cr2 O8 1.944(4)
Cr2 O7 1.945(4)
Cr2 O2 1.970(4)
Cr2 O17 1.999(4)
Cr2 O19 2.002(4)
Cr2 N2 2.113(5)
Cr3 O9 1.941(4)
Cr3 O10 1.945(4)
Cr3 O3A 1.981(10)
Cr3 O23 1.989(4)
Cr3 O21 1.994(4)
Cr3 N11B 2.069(14)
Cr4 O11 1.941(4)
Cr4 O12 1.944(4)
Cr4 O25 1.996(5)
Cr4 O4B 2.000(11)
Cr4 O27 2.003(4)
Cr4 N21A 2.050(15)
O1 H1 1.0000
O2 H2 1.0000
O3A H3 1.0000
N11B N12B 1.181(12)
N12B N13B 1.157(11)
N21A N22A 1.155(12)
N22A N23A 1.137(10)
O4B H4 1.0000
N1 C3A 1.372(14)
N1 C5 1.468(9)
N1 C1B 1.502(13)
N1 C1A 1.578(14)
N1 C3B 1.596(12)
C1A C2 1.454(15)
C1A H1A1 0.9900
C1A H1A2 0.9900
C1B C2 1.516(13)
C1B H1B1 0.9900
C1B H1B2 0.9900
C2 O5 1.412(7)
C2 H2A 0.9900
C2 H2B 0.9900
C2 H2C 0.9899
C2 H2D 0.9901
C3A C4 1.525(15)
C3A H3A1 0.9900
C3A H3A2 0.9900
C3B C4 1.401(14)
C3B H3B1 0.9900
C3B H3B2 0.9900
C4 O6 1.390(8)
C4 H4A 0.9900
C4 H4B 0.9900
C4 H4C 0.9899
C4 H4D 0.9901
C5 C6 1.501(9)
C5 H5A 0.9900
C5 H5B 0.9900
C6 C7 1.467(11)
C6 H6A 0.9900
C6 H6B 0.9900
C7 C8 1.482(11)
C7 H7A 0.9900
C7 H7B 0.9900
C8 H8A 0.9800
C8 H8B 0.9800
C8 H8C 0.9800
N2 C11 1.495(7)
N2 C13 1.501(7)
N2 C9 1.512(7)
C9 C10 1.520(7)
C9 H9A 0.9900
C9 H9B 0.9900
C10 O7 1.405(7)
C10 H10A 0.9900
C10 H10B 0.9900
C11 C12 1.526(9)
C11 H11A 0.9900
C11 H11B 0.9900
C12 O8 1.407(7)
C12 H12A 0.9900
C12 H12B 0.9900
C13 C14 1.530(8)
C13 H13A 0.9900
C13 H13B 0.9900
C14 C15 1.543(9)
C14 H14A 0.9900
C14 H14B 0.9900
C15 C16 1.531(10)
C15 H15A 0.9900
C15 H15B 0.9900
C16 H16A 0.9800
C16 H16B 0.9800
C16 H16C 0.9800
N3 C17 1.501(8)
N3 C19 1.517(8)
N3 C21 1.521(8)
C17 C18 1.535(8)
C17 H17A 0.9900
C17 H17B 0.9900
C18 O9 1.415(7)
C18 H18A 0.9900
C18 H18B 0.9900
C19 C20 1.503(10)
C19 H19A 0.9900
C19 H19B 0.9900
C20 O10 1.421(8)
C20 H20A 0.9900
C20 H20B 0.9900
C21 C22 1.498(10)
C21 H21A 0.9900
C21 H21B 0.9900
C22 C23 1.546(10)
C22 H22A 0.9900
C22 H22B 0.9900
C23 C24 1.547(12)
C23 H23A 0.9900
C23 H23B 0.9900
C24 H24A 0.9800
C24 H24B 0.9800
C24 H24C 0.9800
N4 C29 1.484(10)
N4 C25 1.493(9)
N4 C27 1.493(10)
C25 C26 1.502(11)
C25 H25A 0.9900
C25 H25B 0.9900
C26 O11 1.414(8)
C26 H26A 0.9900
C26 H26B 0.9900
C27 C28 1.506(10)
C27 H27A 0.9900
C27 H27B 0.9900
C28 O12 1.417(8)
C28 H28A 0.9900
C28 H28B 0.9900
C29 C30 1.535(11)
C29 H29A 0.9900
C29 H29B 0.9900
C30 C31 1.526(13)
C30 H30A 0.9900
C30 H30B 0.9900
C31 C32 1.548(15)
C31 H31A 0.9900
C31 H31B 0.9900
C32 H32A 0.9800
C32 H32B 0.9800
C32 H32C 0.9800
O13 C33 1.252(7)
O14 C33 1.267(7)
C33 C34 1.531(8)
C34 C35 1.530(9)
C34 C36 1.533(11)
C34 C37 1.537(10)
C35 H35A 0.9800
C35 H35B 0.9800
C35 H35C 0.9800
C36 H36A 0.9800
C36 H36B 0.9800
C36 H36C 0.9800
C37 H37A 0.9800
C37 H37B 0.9800
C37 H37C 0.9800
O15 C38 1.271(7)
O16 C38 1.240(7)
C38 C39 1.551(8)
C39 C42 1.512(10)
C39 C40 1.526(9)
C39 C41 1.532(11)
C40 H40A 0.9800
C40 H40B 0.9800
C40 H40C 0.9800
C41 H41A 0.9800
C41 H41B 0.9800
C41 H41C 0.9800
C42 H42A 0.9800
C42 H42B 0.9800
C42 H42C 0.9800
O17 C43 1.286(7)
O18 C43 1.247(7)
C43 C44 1.530(8)
C44 C45 1.523(9)
C44 C47 1.529(9)
C44 C46 1.536(9)
C45 H45A 0.9800
C45 H45B 0.9800
C45 H45C 0.9800
C46 H46A 0.9800
C46 H46B 0.9800
C46 H46C 0.9800
C47 H47A 0.9800
C47 H47B 0.9800
C47 H47C 0.9800
O19 C48 1.291(6)
O20 C48 1.238(7)
C48 C49 1.543(7)
C49 C51 1.521(9)
C49 C50 1.530(9)
C49 C52 1.542(9)
C50 H50A 0.9800
C50 H50B 0.9800
C50 H50C 0.9800
C51 H51A 0.9800
C51 H51B 0.9800
C51 H51C 0.9800
C52 H52A 0.9800
C52 H52B 0.9800
C52 H52C 0.9800
O21 C53 1.259(7)
O22 C53 1.252(7)
C53 C54 1.546(8)
C54 C55 1.523(11)
C54 C56 1.525(9)
C54 C57 1.560(11)
C55 H55A 0.9800
C55 H55B 0.9800
C55 H55C 0.9800
C56 H56A 0.9800
C56 H56B 0.9800
C56 H56C 0.9800
C57 H57A 0.9800
C57 H57B 0.9800
C57 H57C 0.9800
O23 C58 1.261(7)
O24 C58 1.253(7)
C58 C59B 1.577(11)
C58 C59A 1.584(12)
C59A C61A 1.496(14)
C59A C62A 1.496(14)
C59A C60A 1.502(12)
C60A H60A 0.9800
C60A H60B 0.9800
C60A H60C 0.9800
C61A H61A 0.9800
C61A H61B 0.9800
C61A H61C 0.9800
C62A H62A 0.9800
C62A H62B 0.9800
C62A H62C 0.9800
C59B C61B 1.483(13)
C59B C60B 1.495(12)
C59B C62B 1.495(13)
C60B H60D 0.9800
C60B H60E 0.9800
C60B H60F 0.9800
C61B H61D 0.9800
C61B H61E 0.9800
C61B H61F 0.9800
C62B H62D 0.9800
C62B H62E 0.9800
C62B H62F 0.9800
O25 C63 1.267(8)
O26 C63 1.261(7)
C63 C64 1.557(9)
C64 C67 1.497(14)
C64 C66 1.512(11)
C64 C65 1.564(15)
C65 H65A 0.9800
C65 H65B 0.9800
C65 H65C 0.9800
C66 H66A 0.9800
C66 H66B 0.9800
C66 H66C 0.9800
C67 H67A 0.9800
C67 H67B 0.9800
C67 H67C 0.9800
O27 C68 1.280(8)
O28 C68 1.251(8)
C68 C69 1.548(9)
C69 C70 1.478(12)
C69 C72 1.515(11)
C69 C71 1.550(15)
C70 H70A 0.9800
C70 H70B 0.9800
C70 H70C 0.9800
C71 H71A 0.9800
C71 H71B 0.9800
C71 H71C 0.9800
C72 H72A 0.9800
C72 H72B 0.9800
C72 H72C 0.9800
O29A C73A 1.211(15)
O30A C73A 1.218(15)
C73A C74 1.563(16)
O29B C73B 1.253(9)
O30B C73B 1.195(8)
C73B C74 1.537(9)
C74 C76 1.529(10)
C74 C75 1.531(10)
C74 C77 1.549(11)
C75 H75A 0.9800
C75 H75B 0.9800
C75 H75C 0.9800
C76 H76A 0.9800
C76 H76B 0.9800
C76 H76C 0.9800
C77 H77A 0.9800
C77 H77B 0.9800
C77 H77C 0.9800
O31A C78A 1.254(12)
O32A C78A 1.259(12)
C78A C79A 1.542(13)
C79A C80A 1.514(13)
C79A C82 1.529(12)
C79A C81A 1.548(13)
C80A H80A 0.9800
C80A H80B 0.9800
C80A H80C 0.9800
C81A H81A 0.9800
C81A H81B 0.9800
C81A H81C 0.9800
O31B C78B 1.271(10)
O32B C78B 1.219(10)
C78B C79B 1.496(12)
C79B C82 1.511(11)
C79B C80B 1.514(14)
C79B C81B 1.531(15)
C80B H80D 0.9800
C80B H80E 0.9800
C80B H80F 0.9800
C81B H81D 0.9800
C81B H81E 0.9800
C81B H81F 0.9800
C82 H82A 0.9800
C82 H82B 0.9800
C82 H82C 0.9800
C82 H82D 0.9814
C82 H82E 0.9782
C82 H82F 0.9773
O33 N5 1.306(7)
N5 O34 1.221(7)
N5 O35 1.239(7)
O36 N6 1.278(7)
N6 O38 1.216(7)
N6 O37 1.248(7)
N91 C91 0.933(12)
C91 C92 1.555(13)
C92 H92A 0.9800
C92 H92B 0.9800
C92 H92C 0.9800
Cl1 C95 1.734(10)
C95 Cl2 1.720(10)
C95 H95A 0.9900
C95 H95B 0.9900
Cl3 C96B 1.730(14)
Cl3 C96A 1.739(13)
C96A Cl4 1.643(13)
C96A H96A 0.9900
C96A H96B 0.9900
C96B Cl4 1.765(14)
C96B H96C 0.9900
C96B H96D 0.9900

loop_
_platon_squeeze_void_nr
_platon_squeeze_void_average_x
_platon_squeeze_void_average_y
_platon_squeeze_void_average_z
_platon_squeeze_void_volume
_platon_squeeze_void_count_electrons
_platon_squeeze_void_content
1 -0.009 0.000 0.000 1292 423 ' '
